data_7132539
loop_
_publ_author_name
'O'Reilly, Andrea'
'Gardiner, Michael G.'
'McMullin, Claire L.'
'Fulton, J. Robin'
'Coles, Martyn P.'

_publ_section_title
;
 Aluminyl derived ethene functionalization with heteroallenes, leading to
 an intramolecular ligand rearrangement.
;
_journal_issue 7
_journal_name_full 'Chemical communications (Cambridge, England)'
_journal_page_first 881
_journal_page_last 884
_journal_paper_doi 10.1039/d3cc05785b
_journal_volume 60
_journal_year 2024
_chemical_absolute_configuration ad
_chemical_formula_moiety 'C78 H140 Al2 K2 N4 O10 Si4'
_chemical_formula_sum 'C78 H140 Al2 K2 N4 O10 Si4'
_chemical_formula_weight 1538.45
_space_group_crystal_system monoclinic
_space_group_IT_number 4
_space_group_name_Hall 'P 2yb'
_space_group_name_H-M_alt 'P 1 21 1'
_atom_sites_solution_hydrogens geom
_atom_sites_solution_primary dual
_audit_creation_date 2022-12-20
_audit_creation_method
;
Olex2 1.5
(compiled 2022.04.07 svn.rca3783a0 for OlexSys, GUI svn.r6498)
;
_audit_update_record
;
2023-11-26 deposited with the CCDC.	2023-12-19 downloaded from the CCDC.
;
_cell_angle_alpha 90
_cell_angle_beta 89.397(3)
_cell_angle_gamma 90
_cell_formula_units_Z 2
_cell_length_a 15.7613(2)
_cell_length_b 13.63024(18)
_cell_length_c 21.2238(18)
_cell_measurement_reflns_used 48991
_cell_measurement_temperature 119.99(10)
_cell_measurement_theta_max 72.6260
_cell_measurement_theta_min 4.9350
_cell_volume 4559.3(4)
_computing_cell_refinement 'CrysAlisPro 1.171.40.67a (Rigaku OD, 2019)'
_computing_data_collection 'CrysAlisPro 1.171.40.67a (Rigaku OD, 2019)'
_computing_data_reduction 'CrysAlisPro 1.171.40.67a (Rigaku OD, 2019)'
_computing_molecular_graphics 'Olex2 1.5 (Dolomanov et al., 2009)'
_computing_publication_material 'Olex2 1.5 (Dolomanov et al., 2009)'
_computing_structure_refinement 'SHELXL 2018/3 (Sheldrick, 2015)'
_computing_structure_solution 'SHELXT  (Sheldrick, 2015)'
_diffrn_ambient_environment N~2~
_diffrn_ambient_temperature 119.99(10)
_diffrn_detector 'CCD plate'
_diffrn_detector_area_resol_mean 8.0856
_diffrn_detector_type EosS2
_diffrn_measured_fraction_theta_full 1.000
_diffrn_measured_fraction_theta_max 0.999
_diffrn_measurement_details
;
List of Runs (angles in degrees, time in seconds):

  # Type    Start    End  Width  t~exp~   \w     \q     \k     \f   Frames
#--------------------------------------------------------------------------
  1  \w   -110.00 -39.00   1.00    1.00    --  -37.60-178.00 -60.00   71
  2  \w   -105.00 -21.00   1.00    1.00    --  -37.60 -57.00-150.00   84
  3  \w   -105.00 -21.00   1.00    1.00    --  -37.60 -57.00 -60.00   84
  4  \w    -54.00  30.00   1.00    1.00    --  -37.60  57.00   0.00   84
  5  \w      5.00  31.00   1.00    1.00    --   37.60  87.00 141.30   26
  6  \w      8.00 109.00   1.00    1.00    --   37.60  19.00 -90.00  101
  7  \w      6.00  32.00   1.00    1.00    --   37.60  85.00 -57.34   26
  8  \w      8.00  34.00   1.00    1.00    --   37.60  83.00 103.92   26
  9  \w      6.00  77.00   1.00    1.00    --   37.60 -99.00   0.00   71
 10  \w    -34.00  67.00   1.00    1.00    --   37.60 -19.00  60.00  101
 11  \w      6.00  32.00   1.00    1.00    --   37.60  85.00-140.25   26
 12  \w      5.00  31.00   1.00    1.00    --   37.60  87.00-178.98   26
 13  \w     41.00 136.00   1.00    3.18    --  109.00 -77.00  60.00   95
 14  \w     39.00 130.00   1.00    3.18    --  109.00 -30.00 -90.00   91
 15  \w     42.00 127.00   1.00    3.18    --  109.00 -61.00-150.00   85
 16  \w     71.00 178.00   1.00    3.18    --  109.00  15.00  60.00  107
 17  \w     92.00 177.00   1.00    3.18    --  109.00  45.00 120.00   85
 18  \w     39.00 109.00   1.00    3.18    --  109.00-111.00 150.00   70
 19  \w     88.00 178.00   1.00    3.18    --  109.00  30.00-180.00   90
 20  \w    103.00 177.00   1.00    3.18    --  109.00  77.00-180.00   74
 21  \w     41.00 136.00   1.00    3.18    --  109.00 -77.00 -90.00   95
 22  \w     39.00 130.00   1.00    3.18    --  109.00 -30.00 150.00   91
 23  \w     39.00 109.00   1.00    3.18    --  109.00-111.00 -60.00   70
 24  \w     40.00 106.00   1.00    3.18    --  109.00 -94.00-150.00   66
 25  \w     40.00 106.00   1.00    3.18    --  109.00 -94.00-180.00   66
 26  \w     39.00 109.00   1.00    3.18    --  109.00-111.00  60.00   70
 27  \w     40.00 106.00   1.00    3.18    --  109.00 -94.00 -90.00   66
 28  \w     39.00 109.00   1.00    3.18    --  109.00-111.00 -90.00   70
 29  \w     39.00 109.00   1.00    3.18    --  109.00-111.00  30.00   70
 30  \w     88.00 178.00   1.00    3.18    --  109.00  30.00 -90.00   90
 31  \w     39.00 109.00   1.00    3.18    --  109.00-111.00-180.00   70
 32  \w     39.00 109.00   1.00    3.18    --  109.00-111.00  90.00   70
 33  \w     41.00 126.00   1.00    3.18    --  109.00 -45.00  30.00   85
 34  \w     39.00 109.00   1.00    3.18    --  109.00-111.00 -30.00   70
 35  \w     88.00 178.00   1.00    3.18    --  109.00  30.00 150.00   90
 36  \w     39.00 130.00   1.00    3.18    --  109.00 -30.00-120.00   91
 37  \w     42.00 127.00   1.00    3.18    --  109.00 -61.00 -60.00   85
 38  \w     71.00 178.00   1.00    3.18    --  109.00  15.00 -90.00  107
 39  \w     71.00 178.00   1.00    3.18    --  109.00  15.00  90.00  107
 40  \w     39.00 130.00   1.00    3.18    --  109.00 -30.00  90.00   91
 41  \w     41.00 126.00   1.00    3.18    --  109.00 -45.00  90.00   85
 42  \w     77.00 108.00   1.00    3.18    --  109.00-111.00   0.00   31
 43  \w     67.00  92.00   1.00    3.18    --  109.00 -15.00 -30.00   25
 44  \w    100.00 147.00   1.00    3.18    --  109.00 -15.00 -30.00   47
 45  \w     67.00 126.00   1.00    3.18    --  109.00 -61.00  30.00   59
 46  \w    110.00 137.00   1.00    3.18    --  109.00  30.00  60.00   27
 47  \w     89.00 126.00   1.00    3.18    --  109.00  30.00 -30.00   37
 48  \w     86.00 134.00   1.00    3.18    --  109.00  15.00 -30.00   48
 49  \w     96.00 123.00   1.00    3.18    --  109.00 -77.00 120.00   27
 50  \w     39.00  66.00   1.00    3.18    --  109.00-111.00   0.00   27
 51  \w     79.00 104.00   1.00    3.18    --  109.00 -94.00 -60.00   25
 52  \w     93.00 118.00   1.00    3.18    --  109.00  45.00-150.00   25
 53  \w     76.00 103.00   1.00    3.18    --  109.00 -61.00 -30.00   27
 54  \w     82.00 109.00   1.00    3.18    --  109.00-111.00-150.00   27
 55  \w     57.00  92.00   1.00    3.18    --  109.00 -45.00 -60.00   35
 56  \w     40.00  65.00   1.00    3.18    --  109.00 -30.00  30.00   25
 57  \w     90.00 130.00   1.00    3.18    --  109.00 -30.00  30.00   40
 58  \w     80.00 106.00   1.00    3.18    --  109.00 -94.00  60.00   26
 59  \w     98.00 125.00   1.00    3.18    --  109.00 -15.00 -60.00   27
 60  \w     54.00  92.00   1.00    3.18    --  109.00 -77.00-150.00   38
;
_diffrn_measurement_device 'four-circle diffractometer'
_diffrn_measurement_device_type 'SuperNova, Dual, Cu at home/near, EosS2'
_diffrn_measurement_method '\w scans'
_diffrn_orient_matrix_type 'CrysAlisPro convention (1999,Acta A55,543-557)'
_diffrn_orient_matrix_UB_11 0.0752710000
_diffrn_orient_matrix_UB_12 -0.0020312000
_diffrn_orient_matrix_UB_13 0.0468279000
_diffrn_orient_matrix_UB_21 0.0318476000
_diffrn_orient_matrix_UB_22 0.0982519000
_diffrn_orient_matrix_UB_23 -0.0267004000
_diffrn_orient_matrix_UB_31 -0.0534541000
_diffrn_orient_matrix_UB_32 0.0558882000
_diffrn_orient_matrix_UB_33 0.0486566000
_diffrn_radiation_monochromator mirror
_diffrn_radiation_probe x-ray
_diffrn_radiation_type 'Cu K\a'
_diffrn_radiation_wavelength 1.54184
_diffrn_reflns_av_unetI/netI 0.0240
_diffrn_reflns_Laue_measured_fraction_full 1.000
_diffrn_reflns_Laue_measured_fraction_max 0.999
_diffrn_reflns_limit_h_max 18
_diffrn_reflns_limit_h_min -18
_diffrn_reflns_limit_k_max 16
_diffrn_reflns_limit_k_min -16
_diffrn_reflns_limit_l_max 25
_diffrn_reflns_limit_l_min -24
_diffrn_reflns_number 24344
_diffrn_reflns_point_group_measured_fraction_full 0.981
_diffrn_reflns_point_group_measured_fraction_max 0.981
_diffrn_reflns_theta_full 67.684
_diffrn_reflns_theta_max 68.245
_diffrn_reflns_theta_min 3.475
_diffrn_source 'micro-focus sealed X-ray tube'
_diffrn_source_type 'SuperNova (Cu) X-ray Source'
_exptl_absorpt_coefficient_mu 2.016
_exptl_absorpt_correction_T_max 1.00000
_exptl_absorpt_correction_T_min 0.98827
_exptl_absorpt_correction_type multi-scan
_exptl_absorpt_process_details
;
CrysAlisPro 1.171.40.67a (Rigaku Oxford Diffraction, 2019)
Empirical absorption correction using spherical harmonics,
 implemented in SCALE3 ABSPACK scaling algorithm.
;
_exptl_crystal_colour colourless
_exptl_crystal_colour_primary colourless
_exptl_crystal_density_diffrn 1.121
_exptl_crystal_description block
_exptl_crystal_F_000 1672
_exptl_crystal_size_max 0.346
_exptl_crystal_size_mid 0.247
_exptl_crystal_size_min 0.223
_refine_diff_density_max 0.146
_refine_diff_density_min -0.240
_refine_diff_density_rms 0.029
_refine_ls_abs_structure_details
;
 Flack x determined using 7409 quotients [(I+)-(I-)]/[(I+)+(I-)]
 (Parsons, Flack and Wagner, Acta Cryst. B69 (2013) 249-259).
;
_refine_ls_abs_structure_Flack 0.003(3)
_refine_ls_extinction_method none
_refine_ls_goodness_of_fit_ref 1.052
_refine_ls_hydrogen_treatment constr
_refine_ls_matrix_type full
_refine_ls_number_parameters 954
_refine_ls_number_reflns 24344
_refine_ls_number_restraints 2
_refine_ls_restrained_S_all 1.054
_refine_ls_R_factor_all 0.0281
_refine_ls_R_factor_gt 0.0269
_refine_ls_shift/su_max 0.001
_refine_ls_shift/su_mean 0.000
_refine_ls_structure_factor_coef Fsqd
_refine_ls_weighting_details 'w=1/[\s^2^(Fo^2^)+(0.0419P)^2^+0.4864P] where P=(Fo^2^+2Fc^2^)/3'
_refine_ls_weighting_scheme calc
_refine_ls_wR_factor_gt 0.0741
_refine_ls_wR_factor_ref 0.0745
_reflns_Friedel_coverage 0.878
_reflns_Friedel_fraction_full 0.961
_reflns_Friedel_fraction_max 0.960
_reflns_number_gt 23544
_reflns_number_total 24344
_reflns_threshold_expression 'I > 2\s(I)'
_twin_special_details
;
Component 2 rotated by -179.9996\% 
 around [-0.00 -0.00 1.00] (reciprocal) or [0.01 -0.00 1.00] (direct)
;
_cod_data_source_file d3cc05785b2.cif
_cod_data_source_block Compound1-Et2O
_cod_depositor_comments 'Adding full bibliography for 7132539--7132541.cif.'
_cod_database_code 7132539
_shelx_shelxl_version_number 2018/3
_chemical_oxdiff_formula 'C78 H140 N4 O10 Al2 K2 Si4'
_shelx_space_group_comment
;
The symmetry employed for this shelxl refinement is uniquely defined
by the following loop, which should always be used as a source of
symmetry information in preference to the above space-group names.
They are only intended as comments.
;
_shelx_estimated_absorpt_t_max 0.662
_shelx_estimated_absorpt_t_min 0.542
_olex2_refinement_description
;
1. Twinned data refinement
 Scales: 0.5100(7)
 0.4900(7)
2. Fixed Uiso
 At 1.2 times of:
  All C(H) groups, All C(H,H) groups
 At 1.5 times of:
  All C(H,H,H) groups
3. Restrained distances
 O5-C38A \\sim O5-C38B
 with sigma of 0.02
 C39A-C38A \\sim C39A-C38B
 with sigma of 0.02
 C38A-C39B \\sim C38B-C39B
 with sigma of 0.02
4. Others
 Sof(C39B)=Sof(H39D)=Sof(H39E)=Sof(H39F)=Sof(C38B)=Sof(H38C)=Sof(H38D)=1-FVAR(1)
 Sof(C39A)=Sof(H39A)=Sof(H39B)=Sof(H39C)=Sof(C38A)=Sof(H38A)=Sof(H38B)=FVAR(1)
5.a Ternary CH refined with riding coordinates:
 C49(H49), C46(H46), C7(H7), C23(H23), C62(H62), C65(H65), C26(H26), C10(H10)
5.b Secondary CH2 refined with riding coordinates:
 C013(H01A,H01B), C30(H30A,H30B), C01I(H01C,H01D), C29(H29A,H29B), C68(H68A,
 H68B), C024(H02A,H02B), C36(H36A,H36B), C029(H02C,H02D), C69(H69A,H69B),
 C32(H32A,H32B), C34(H34A,H34B), C38A(H38A,H38B), C38B(H38C,H38D)
5.c Aromatic/amide H refined with riding coordinates:
 C42(H42), C60(H60), C43(H43), C59(H59), C58(H58), C19(H19), C21(H21),
 C44(H44), C5(H5), C4(H4), C20(H20), C3(H3)
5.d Idealised Me refined as rotating group:
 C52(H52A,H52B,H52C), C8(H8A,H8B,H8C), C55(H55A,H55B,H55C), C63(H63A,H63B,
 H63C), C11(H11A,H11B,H11C), C25(H25A,H25B,H25C), C33(H33A,H33B,H33C), C50(H50A,
 H50B,H50C), C14(H14A,H14B,H14C), C13(H13A,H13B,H13C), C01M(H01E,H01F,H01G),
 C28(H28A,H28B,H28C), C66(H66A,H66B,H66C), C9(H9A,H9B,H9C), C01W(H01H,H01I,
 H01J), C54(H54A,H54B,H54C), C01Z(H01K,H01L,H01M), C47(H47A,H47B,H47C),
 C48(H48A,H48B,H48C), C53(H53A,H53B,H53C), C02B(H02E,H02F,H02G), C64(H64A,H64B,
 H64C), C16(H16A,H16B,H16C), C37(H37A,H37B,H37C), C12(H12A,H12B,H12C), C24(H24A,
 H24B,H24C), C15(H15A,H15B,H15C), C51(H51A,H51B,H51C), C67(H67A,H67B,H67C),
 C35(H35A,H35B,H35C), C27(H27A,H27B,H27C), C39A(H39A,H39B,H39C), C39B(H39D,H39E,
 H39F)
;
_olex2_exptl_crystal_mounting_method 'The crystal was mounted on a mylar loop in oil'
_olex2_submission_special_instructions 'No special instructions were received'
_oxdiff_exptl_absorpt_empirical_details
;
Empirical correction (ABSPACK) includes:
- Absorption correction using spherical harmonics
- Frame scaling
;
_oxdiff_exptl_absorpt_empirical_full_max 1.298
_oxdiff_exptl_absorpt_empirical_full_min 0.932
_oxdiff_twin_integration_method simultaneous
_oxdiff_twin_items 2

loop_
_space_group_symop_operation_xyz
'x, y, z'
'-x, y+1/2, -z'

loop_
_atom_site_label
_atom_site_type_symbol
_atom_site_fract_x
_atom_site_fract_y
_atom_site_fract_z
_atom_site_U_iso_or_equiv
_atom_site_adp_type
_atom_site_occupancy
_atom_site_site_symmetry_order
_atom_site_calc_flag
_atom_site_refinement_flags_posn
_atom_site_refinement_flags_adp
_atom_site_refinement_flags_occupancy
_atom_site_disorder_assembly
_atom_site_disorder_group
K2 K 0.78475(5) 0.64242(6) 0.73109(4) 0.03858(18) Uani 1 1 d . . . . .
K1 K 0.69963(4) 0.34108(6) 0.74251(4) 0.03391(16) Uani 1 1 d . . . . .
Al2 Al 0.45594(5) 0.69385(7) 0.74210(4) 0.01971(17) Uani 1 1 d . . . . .
Al1 Al 1.03288(4) 0.29346(7) 0.74870(4) 0.01940(17) Uani 1 1 d . . . . .
Si3 Si 0.37177(4) 0.86670(7) 0.67168(4) 0.02443(18) Uani 1 1 d . . . . .
Si1 Si 1.12067(5) 0.11717(7) 0.68357(4) 0.02614(19) Uani 1 1 d . . . . .
Si4 Si 0.42190(5) 0.89418(7) 0.80789(4) 0.02634(18) Uani 1 1 d . . . . .
Si2 Si 1.06194(5) 0.09459(7) 0.81765(4) 0.02622(18) Uani 1 1 d . . . . .
O2 O 0.91938(11) 0.32824(18) 0.74700(10) 0.0225(4) Uani 1 1 d . . . . .
O7 O 0.56841(12) 0.65648(19) 0.74545(10) 0.0247(5) Uani 1 1 d . . . . .
O8 O 0.65286(16) 0.5264(3) 0.74498(16) 0.0435(7) Uani 1 1 d . . . . .
O1 O 1.10409(14) 0.0600(2) 0.75054(13) 0.0318(5) Uani 1 1 d . . . . .
O3 O 0.83351(15) 0.4560(2) 0.73559(14) 0.0370(6) Uani 1 1 d . . . . .
O4 O 0.90729(18) 0.6945(3) 0.64220(14) 0.0424(6) Uani 1 1 d . . . . .
O6 O 0.38474(14) 0.9271(2) 0.73830(12) 0.0297(5) Uani 1 1 d . . . . .
N4 N 0.42404(15) 0.7686(2) 0.81049(12) 0.0232(6) Uani 1 1 d . . . . .
O10 O 0.63370(17) 0.2822(3) 0.85295(13) 0.0424(7) Uani 1 1 d . . . . .
C70 C 0.5811(2) 0.5621(3) 0.74308(16) 0.0286(7) Uani 1 1 d . . . . .
O9 O 0.58254(17) 0.2934(3) 0.64791(14) 0.0427(7) Uani 1 1 d . . . . .
N3 N 0.44413(14) 0.7727(2) 0.67141(12) 0.0202(5) Uani 1 1 d . . . . .
N2 N 1.06117(15) 0.2207(2) 0.81916(13) 0.0235(6) Uani 1 1 d . . . . .
N1 N 1.05113(14) 0.2142(2) 0.67907(13) 0.0223(5) Uani 1 1 d . . . . .
C31 C 0.90535(19) 0.4204(3) 0.73739(15) 0.0255(7) Uani 1 1 d . . . . .
C42 C 0.5199(2) 0.6428(4) 0.52716(17) 0.0389(9) Uani 1 1 d . . . . .
H42 H 0.503073 0.590933 0.500160 0.047 Uiso 1 1 calc R U . . .
C49 C 0.60196(17) 0.8810(3) 0.64604(15) 0.0263(7) Uani 1 1 d . . . . .
H49 H 0.554816 0.899699 0.675572 0.032 Uiso 1 1 calc R U . . .
C46 C 0.38105(19) 0.6218(3) 0.58260(16) 0.0298(7) Uani 1 1 d . . . . .
H46 H 0.357038 0.639528 0.624886 0.036 Uiso 1 1 calc R U . . .
C7 C 0.89146(17) 0.1152(3) 0.64171(15) 0.0256(7) Uani 1 1 d . . . . .
H7 H 0.934546 0.092948 0.672860 0.031 Uiso 1 1 calc R U . . .
O5 O 0.8449(2) 0.6947(3) 0.84582(15) 0.0473(7) Uani 1 1 d D . . . .
C40 C 0.49320(17) 0.7474(3) 0.61732(15) 0.0225(7) Uani 1 1 d . . . . .
C41 C 0.46709(18) 0.6709(3) 0.57625(16) 0.0282(8) Uani 1 1 d . . . . .
C52 C 0.3875(2) 0.9542(3) 0.60490(18) 0.0357(8) Uani 1 1 d . . . . .
H52A H 0.336304 0.994204 0.600033 0.054 Uiso 1 1 calc R U . . .
H52B H 0.398340 0.917326 0.565995 0.054 Uiso 1 1 calc R U . . .
H52C H 0.435959 0.996857 0.613622 0.054 Uiso 1 1 calc R U . . .
C2 C 0.92898(17) 0.2003(3) 0.60511(14) 0.0243(6) Uani 1 1 d . . . . .
C17 C 1.0790(2) 0.2759(3) 0.87547(16) 0.0261(7) Uani 1 1 d . . . . .
C8 C 0.8703(2) 0.0276(3) 0.59885(19) 0.0352(8) Uani 1 1 d . . . . .
H8A H 0.825078 0.046307 0.569856 0.053 Uiso 1 1 calc R U . . .
H8B H 0.851322 -0.027826 0.624779 0.053 Uiso 1 1 calc R U . . .
H8C H 0.920983 0.008713 0.574647 0.053 Uiso 1 1 calc R U . . .
C55 C 0.3538(3) 0.9476(4) 0.8698(2) 0.0456(10) Uani 1 1 d . . . . .
H55A H 0.362701 1.018748 0.871324 0.068 Uiso 1 1 calc R U . . .
H55B H 0.368129 0.918719 0.910557 0.068 Uiso 1 1 calc R U . . .
H55C H 0.294194 0.933948 0.860384 0.068 Uiso 1 1 calc R U . . .
C60 C 0.4480(3) 0.6171(3) 0.95701(17) 0.0388(8) Uani 1 1 d . . . . .
H60 H 0.491000 0.595442 0.984768 0.047 Uiso 1 1 calc R U . . .
C45 C 0.57042(17) 0.7966(3) 0.60546(15) 0.0268(7) Uani 1 1 d . . . . .
C43 C 0.5960(2) 0.6884(4) 0.51677(18) 0.0451(11) Uani 1 1 d . . . . .
H43 H 0.632080 0.667401 0.483262 0.054 Uiso 1 1 calc R U . . .
C013 C 0.6475(3) 0.1873(4) 0.8781(2) 0.0467(10) Uani 1 1 d . . . . .
H01A H 0.592742 0.152445 0.882989 0.056 Uiso 1 1 calc R U . . .
H01B H 0.673893 0.192569 0.920078 0.056 Uiso 1 1 calc R U . . .
C59 C 0.3655(3) 0.5854(4) 0.96552(19) 0.0427(9) Uani 1 1 d . . . . .
H59 H 0.352060 0.540317 0.998298 0.051 Uiso 1 1 calc R U . . .
C63 C 0.2093(2) 0.6352(3) 0.79462(19) 0.0393(8) Uani 1 1 d . . . . .
H63A H 0.253122 0.612030 0.765121 0.059 Uiso 1 1 calc R U . . .
H63B H 0.160507 0.659501 0.770960 0.059 Uiso 1 1 calc R U . . .
H63C H 0.191197 0.580980 0.821938 0.059 Uiso 1 1 calc R U . . .
C58 C 0.3017(2) 0.6195(3) 0.92596(18) 0.0378(8) Uani 1 1 d . . . . .
H58 H 0.244956 0.598470 0.933129 0.045 Uiso 1 1 calc R U . . .
C11 C 1.1898(2) 0.3151(4) 0.5463(2) 0.0468(11) Uani 1 1 d . . . . .
H11A H 1.186480 0.243415 0.548391 0.070 Uiso 1 1 calc R U . . .
H11B H 1.247861 0.336270 0.555116 0.070 Uiso 1 1 calc R U . . .
H11C H 1.173832 0.337177 0.504089 0.070 Uiso 1 1 calc R U . . .
C22 C 1.1627(2) 0.3075(3) 0.88915(17) 0.0318(7) Uani 1 1 d . . . . .
C1 C 1.00759(17) 0.2433(3) 0.62231(15) 0.0221(6) Uani 1 1 d . . . . .
C25 C 0.8563(2) 0.3477(4) 0.9054(2) 0.0439(10) Uani 1 1 d . . . . .
H25A H 0.855893 0.381217 0.946229 0.066 Uiso 1 1 calc R U . . .
H25B H 0.800142 0.319674 0.897578 0.066 Uiso 1 1 calc R U . . .
H25C H 0.870502 0.394834 0.872011 0.066 Uiso 1 1 calc R U . . .
C30 C 0.98288(19) 0.4842(3) 0.72740(19) 0.0324(8) Uani 1 1 d . . . . .
H30A H 0.974757 0.547046 0.750049 0.039 Uiso 1 1 calc R U . . .
H30B H 0.989374 0.499051 0.681949 0.039 Uiso 1 1 calc R U . . .
C33 C 0.9753(4) 0.8061(5) 0.7131(3) 0.0641(14) Uani 1 1 d . . . . .
H33A H 0.927869 0.852419 0.710623 0.096 Uiso 1 1 calc R U . . .
H33B H 1.028024 0.842315 0.720425 0.096 Uiso 1 1 calc R U . . .
H33C H 0.965186 0.760200 0.747883 0.096 Uiso 1 1 calc R U . . .
C50 C 0.67892(19) 0.8507(3) 0.68644(17) 0.0340(8) Uani 1 1 d . . . . .
H50A H 0.662277 0.797215 0.714875 0.051 Uiso 1 1 calc R U . . .
H50B H 0.697915 0.907032 0.711239 0.051 Uiso 1 1 calc R U . . .
H50C H 0.725254 0.828531 0.658759 0.051 Uiso 1 1 calc R U . . .
C61 C 0.4682(2) 0.6808(3) 0.90776(16) 0.0305(7) Uani 1 1 d . . . . .
C56 C 0.4038(2) 0.7130(3) 0.86578(15) 0.0255(7) Uani 1 1 d . . . . .
C6 C 1.04039(19) 0.3190(3) 0.58371(16) 0.0285(7) Uani 1 1 d . . . . .
C14 C 1.1037(2) 0.0305(3) 0.61637(19) 0.0344(8) Uani 1 1 d . . . . .
H14A H 1.154830 -0.009381 0.609873 0.052 Uiso 1 1 calc R U . . .
H14B H 1.092060 0.067946 0.578012 0.052 Uiso 1 1 calc R U . . .
H14C H 1.055468 -0.012452 0.626060 0.052 Uiso 1 1 calc R U . . .
C01I C 0.5053(3) 0.2410(5) 0.6527(2) 0.0518(12) Uani 1 1 d . . . . .
H01C H 0.501720 0.192610 0.618063 0.062 Uiso 1 1 calc R U . . .
H01D H 0.456916 0.286889 0.649104 0.062 Uiso 1 1 calc R U . . .
C19 C 1.0295(3) 0.3667(4) 0.96621(18) 0.0415(9) Uani 1 1 d . . . . .
H19 H 0.984405 0.385210 0.993803 0.050 Uiso 1 1 calc R U . . .
C23 C 0.9225(2) 0.2657(3) 0.90583(17) 0.0333(8) Uani 1 1 d . . . . .
H23 H 0.920940 0.231699 0.864103 0.040 Uiso 1 1 calc R U . . .
C13 C 1.23463(19) 0.1545(4) 0.6845(2) 0.0401(9) Uani 1 1 d . . . . .
H13A H 1.241281 0.212075 0.711627 0.060 Uiso 1 1 calc R U . . .
H13B H 1.253482 0.170535 0.641590 0.060 Uiso 1 1 calc R U . . .
H13C H 1.268937 0.100318 0.700802 0.060 Uiso 1 1 calc R U . . .
C01M C 0.7045(3) 0.1316(4) 0.8344(3) 0.0545(11) Uani 1 1 d . . . . .
H01E H 0.676292 0.122459 0.793926 0.082 Uiso 1 1 calc R U . . .
H01F H 0.717475 0.067452 0.852786 0.082 Uiso 1 1 calc R U . . .
H01G H 0.757331 0.168400 0.827843 0.082 Uiso 1 1 calc R U . . .
C28 C 1.2718(2) 0.3587(4) 0.8097(2) 0.0462(10) Uani 1 1 d . . . . .
H28A H 1.226922 0.382240 0.781879 0.069 Uiso 1 1 calc R U . . .
H28B H 1.319812 0.335054 0.784189 0.069 Uiso 1 1 calc R U . . .
H28C H 1.290644 0.412524 0.836773 0.069 Uiso 1 1 calc R U . . .
C66 C 0.6244(3) 0.6346(4) 0.9061(2) 0.0515(12) Uani 1 1 d . . . . .
H66A H 0.680987 0.661134 0.896843 0.077 Uiso 1 1 calc R U . . .
H66B H 0.610841 0.583465 0.875385 0.077 Uiso 1 1 calc R U . . .
H66C H 0.623540 0.606498 0.948620 0.077 Uiso 1 1 calc R U . . .
C9 C 0.81257(19) 0.1461(3) 0.67798(17) 0.0326(8) Uani 1 1 d . . . . .
H9A H 0.827165 0.197924 0.707982 0.049 Uiso 1 1 calc R U . . .
H9B H 0.789394 0.089548 0.700886 0.049 Uiso 1 1 calc R U . . .
H9C H 0.770134 0.170805 0.648522 0.049 Uiso 1 1 calc R U . . .
C29 C 1.06446(18) 0.4340(3) 0.75105(16) 0.0265(6) Uani 1 1 d . . . . .
H29A H 1.078268 0.455228 0.794359 0.032 Uiso 1 1 calc R U . . .
H29B H 1.113373 0.447878 0.722793 0.032 Uiso 1 1 calc R U . . .
C62 C 0.2453(2) 0.7185(3) 0.83507(17) 0.0324(8) Uani 1 1 d . . . . .
H62 H 0.267817 0.770176 0.805984 0.039 Uiso 1 1 calc R U . . .
C68 C 0.42074(19) 0.5543(3) 0.74632(16) 0.0272(6) Uani 1 1 d . . . . .
H68A H 0.395444 0.538382 0.787974 0.033 Uiso 1 1 calc R U . . .
H68B H 0.379236 0.538709 0.713086 0.033 Uiso 1 1 calc R U . . .
C57 C 0.3188(2) 0.6833(3) 0.87645(16) 0.0287(7) Uani 1 1 d . . . . .
C21 C 1.1767(3) 0.3716(3) 0.9398(2) 0.0406(9) Uani 1 1 d . . . . .
H21 H 1.232583 0.394066 0.948059 0.049 Uiso 1 1 calc R U . . .
C44 C 0.6205(2) 0.7654(4) 0.55518(17) 0.0369(9) Uani 1 1 d . . . . .
H44 H 0.672911 0.797686 0.546871 0.044 Uiso 1 1 calc R U . . .
C01W C 0.5012(4) 0.1901(6) 0.7140(3) 0.0681(15) Uani 1 1 d . . . . .
H01H H 0.449960 0.149501 0.716059 0.102 Uiso 1 1 calc R U . . .
H01I H 0.499661 0.238607 0.748055 0.102 Uiso 1 1 calc R U . . .
H01J H 0.551398 0.148293 0.718575 0.102 Uiso 1 1 calc R U . . .
C18 C 1.0122(2) 0.3045(3) 0.91546(16) 0.0309(7) Uani 1 1 d . . . . .
C54 C 0.5291(2) 0.9512(3) 0.8155(2) 0.0378(8) Uani 1 1 d . . . . .
H54A H 0.569261 0.918020 0.787133 0.057 Uiso 1 1 calc R U . . .
H54B H 0.548379 0.944595 0.859086 0.057 Uiso 1 1 calc R U . . .
H54C H 0.525921 1.020868 0.804416 0.057 Uiso 1 1 calc R U . . .
C01Z C 0.6137(3) 0.3691(5) 0.9538(2) 0.0587(13) Uani 1 1 d . . . . .
H01K H 0.668499 0.401470 0.946744 0.088 Uiso 1 1 calc R U . . .
H01L H 0.621629 0.310907 0.980147 0.088 Uiso 1 1 calc R U . . .
H01M H 0.574674 0.414660 0.975035 0.088 Uiso 1 1 calc R U . . .
C47 C 0.3851(3) 0.5100(4) 0.5789(2) 0.0444(9) Uani 1 1 d . . . . .
H47A H 0.404309 0.490296 0.536667 0.067 Uiso 1 1 calc R U . . .
H47B H 0.328649 0.482608 0.587304 0.067 Uiso 1 1 calc R U . . .
H47C H 0.425011 0.485399 0.610257 0.067 Uiso 1 1 calc R U . . .
C65 C 0.5591(2) 0.7165(3) 0.90226(17) 0.0340(8) Uani 1 1 d . . . . .
H65 H 0.566015 0.748689 0.860190 0.041 Uiso 1 1 calc R U . . .
C5 C 0.9928(2) 0.3528(4) 0.53247(17) 0.0381(9) Uani 1 1 d . . . . .
H5 H 1.015072 0.404633 0.507311 0.046 Uiso 1 1 calc R U . . .
C48 C 0.3192(2) 0.6606(4) 0.53220(19) 0.0396(9) Uani 1 1 d . . . . .
H48A H 0.315362 0.732220 0.535264 0.059 Uiso 1 1 calc R U . . .
H48B H 0.262929 0.631827 0.539240 0.059 Uiso 1 1 calc R U . . .
H48C H 0.340184 0.642362 0.490174 0.059 Uiso 1 1 calc R U . . .
C024 C 0.5770(3) 0.3389(5) 0.8911(2) 0.0581(13) Uani 1 1 d . . . . .
H02A H 0.524735 0.300208 0.898960 0.070 Uiso 1 1 calc R U . . .
H02B H 0.560730 0.398589 0.867589 0.070 Uiso 1 1 calc R U . . .
C26 C 1.2378(2) 0.2754(3) 0.85034(19) 0.0343(8) Uani 1 1 d . . . . .
H26 H 1.218868 0.221485 0.821753 0.041 Uiso 1 1 calc R U . . .
C53 C 0.25958(18) 0.8224(3) 0.66921(18) 0.0357(8) Uani 1 1 d . . . . .
H53A H 0.254933 0.759825 0.691735 0.054 Uiso 1 1 calc R U . . .
H53B H 0.242755 0.813211 0.625285 0.054 Uiso 1 1 calc R U . . .
H53C H 0.222259 0.870913 0.689325 0.054 Uiso 1 1 calc R U . . .
C4 C 0.9143(2) 0.3132(4) 0.51730(18) 0.0407(9) Uani 1 1 d . . . . .
H4 H 0.882518 0.338310 0.483102 0.049 Uiso 1 1 calc R U . . .
C36 C 0.8388(3) 0.7838(4) 0.8810(2) 0.0487(11) Uani 1 1 d . . . . .
H36A H 0.895697 0.813606 0.885719 0.058 Uiso 1 1 calc R U . . .
H36B H 0.814973 0.770722 0.923507 0.058 Uiso 1 1 calc R U . . .
C029 C 0.5900(3) 0.3418(5) 0.5883(2) 0.0513(12) Uani 1 1 d . . . . .
H02C H 0.541105 0.386326 0.582226 0.062 Uiso 1 1 calc R U . . .
H02D H 0.590080 0.292737 0.553859 0.062 Uiso 1 1 calc R U . . .
C69 C 0.5032(2) 0.4990(3) 0.7358(2) 0.0394(9) Uani 1 1 d . . . . .
H69A H 0.505957 0.443960 0.766116 0.047 Uiso 1 1 calc R U . . .
H69B H 0.503333 0.470643 0.692798 0.047 Uiso 1 1 calc R U . . .
C02B C 0.6704(3) 0.3989(5) 0.5865(2) 0.0575(13) Uani 1 1 d . . . . .
H02E H 0.674670 0.434772 0.546608 0.086 Uiso 1 1 calc R U . . .
H02F H 0.718655 0.353957 0.590140 0.086 Uiso 1 1 calc R U . . .
H02G H 0.670855 0.445479 0.621673 0.086 Uiso 1 1 calc R U . . .
C32 C 0.9827(3) 0.7503(5) 0.6524(3) 0.0544(12) Uani 1 1 d . . . . .
H32A H 0.991624 0.796623 0.617013 0.065 Uiso 1 1 calc R U . . .
H32B H 1.032254 0.705717 0.653972 0.065 Uiso 1 1 calc R U . . .
C34 C 0.9108(3) 0.6435(4) 0.5832(2) 0.0458(10) Uani 1 1 d . . . . .
H34A H 0.961256 0.600296 0.581676 0.055 Uiso 1 1 calc R U . . .
H34B H 0.915406 0.691195 0.548132 0.055 Uiso 1 1 calc R U . . .
C64 C 0.1739(2) 0.7636(4) 0.8740(2) 0.0445(10) Uani 1 1 d . . . . .
H64A H 0.143929 0.711882 0.897367 0.067 Uiso 1 1 calc R U . . .
H64B H 0.134142 0.797096 0.846083 0.067 Uiso 1 1 calc R U . . .
H64C H 0.197543 0.811020 0.903803 0.067 Uiso 1 1 calc R U . . .
C20 C 1.1105(3) 0.4020(4) 0.97737(19) 0.0431(9) Uani 1 1 d . . . . .
H20 H 1.120041 0.446859 1.010806 0.052 Uiso 1 1 calc R U . . .
C10 C 1.1292(2) 0.3596(3) 0.59496(18) 0.0337(8) Uani 1 1 d . . . . .
H10 H 1.147821 0.338908 0.637868 0.040 Uiso 1 1 calc R U . . .
C16 C 0.9542(2) 0.0379(3) 0.81857(19) 0.0356(8) Uani 1 1 d . . . . .
H16A H 0.919391 0.068365 0.785958 0.053 Uiso 1 1 calc R U . . .
H16B H 0.927436 0.048166 0.859933 0.053 Uiso 1 1 calc R U . . .
H16C H 0.959162 -0.032615 0.810298 0.053 Uiso 1 1 calc R U . . .
C3 C 0.8839(2) 0.2365(3) 0.55316(17) 0.0345(8) Uani 1 1 d . . . . .
H3 H 0.831201 0.207354 0.542611 0.041 Uiso 1 1 calc R U . . .
C37 C 0.7815(3) 0.8522(5) 0.8453(3) 0.0605(13) Uani 1 1 d . . . . .
H37A H 0.805414 0.863962 0.803192 0.091 Uiso 1 1 calc R U . . .
H37B H 0.776700 0.914566 0.868028 0.091 Uiso 1 1 calc R U . . .
H37C H 0.725200 0.822421 0.841578 0.091 Uiso 1 1 calc R U . . .
C12 C 1.1335(3) 0.4722(4) 0.5909(2) 0.0454(10) Uani 1 1 d . . . . .
H12A H 1.189607 0.494606 0.604251 0.068 Uiso 1 1 calc R U . . .
H12B H 1.089865 0.500798 0.618590 0.068 Uiso 1 1 calc R U . . .
H12C H 1.123706 0.493007 0.547410 0.068 Uiso 1 1 calc R U . . .
C24 C 0.9019(3) 0.1900(4) 0.9571(2) 0.0476(10) Uani 1 1 d . . . . .
H24A H 0.903372 0.221657 0.998564 0.071 Uiso 1 1 calc R U . . .
H24B H 0.943858 0.136975 0.955539 0.071 Uiso 1 1 calc R U . . .
H24C H 0.845155 0.162813 0.950146 0.071 Uiso 1 1 calc R U . . .
C15 C 1.1228(3) 0.0444(4) 0.8863(2) 0.0432(9) Uani 1 1 d . . . . .
H15A H 1.117816 -0.027244 0.886996 0.065 Uiso 1 1 calc R U . . .
H15B H 1.099613 0.071549 0.925575 0.065 Uiso 1 1 calc R U . . .
H15C H 1.182693 0.062798 0.881939 0.065 Uiso 1 1 calc R U . . .
C51 C 0.6242(2) 0.9713(4) 0.6067(2) 0.0395(9) Uani 1 1 d . . . . .
H51A H 0.672444 0.956313 0.578879 0.059 Uiso 1 1 calc R U . . .
H51B H 0.639172 1.025666 0.634738 0.059 Uiso 1 1 calc R U . . .
H51C H 0.575216 0.990067 0.581318 0.059 Uiso 1 1 calc R U . . .
C67 C 0.5773(3) 0.7941(4) 0.95294(19) 0.0454(10) Uani 1 1 d . . . . .
H67A H 0.569490 0.764968 0.994819 0.068 Uiso 1 1 calc R U . . .
H67B H 0.538042 0.849321 0.948102 0.068 Uiso 1 1 calc R U . . .
H67C H 0.635768 0.817470 0.948188 0.068 Uiso 1 1 calc R U . . .
C35 C 0.8320(3) 0.5835(5) 0.5762(2) 0.0570(13) Uani 1 1 d . . . . .
H35A H 0.832096 0.552365 0.534537 0.086 Uiso 1 1 calc R U . . .
H35B H 0.782154 0.625987 0.580476 0.086 Uiso 1 1 calc R U . . .
H35C H 0.830218 0.532779 0.608885 0.086 Uiso 1 1 calc R U . . .
C27 C 1.3100(3) 0.2351(4) 0.8918(3) 0.0529(12) Uani 1 1 d . . . . .
H27A H 1.333895 0.288567 0.916819 0.079 Uiso 1 1 calc R U . . .
H27B H 1.354489 0.206799 0.864754 0.079 Uiso 1 1 calc R U . . .
H27C H 1.287407 0.184277 0.920003 0.079 Uiso 1 1 calc R U . . .
C39A C 0.9655(7) 0.6188(7) 0.8911(5) 0.065(2) Uani 0.669(14) 1 d . . P A 1
H39A H 0.996256 0.632882 0.851726 0.098 Uiso 0.669(14) 1 calc R U P A 1
H39B H 0.986180 0.557163 0.908944 0.098 Uiso 0.669(14) 1 calc R U P A 1
H39C H 0.974680 0.672297 0.921091 0.098 Uiso 0.669(14) 1 calc R U P A 1
C38A C 0.8723(6) 0.6099(6) 0.8779(3) 0.0465(19) Uani 0.669(14) 1 d D . P A 1
H38A H 0.861829 0.551107 0.851727 0.056 Uiso 0.669(14) 1 calc R U P A 1
H38B H 0.840238 0.602700 0.917935 0.056 Uiso 0.669(14) 1 calc R U P A 1
C39B C 0.8957(10) 0.6130(12) 0.9452(7) 0.050(4) Uani 0.331(14) 1 d . . P A 2
H39D H 0.835529 0.594837 0.946261 0.075 Uiso 0.331(14) 1 calc R U P A 2
H39E H 0.904964 0.668925 0.973342 0.075 Uiso 0.331(14) 1 calc R U P A 2
H39F H 0.929928 0.557204 0.959219 0.075 Uiso 0.331(14) 1 calc R U P A 2
C38B C 0.9213(10) 0.6406(12) 0.8790(7) 0.040(4) Uani 0.331(14) 1 d D . P A 2
H38C H 0.936821 0.580905 0.854898 0.048 Uiso 0.331(14) 1 calc R U P A 2
H38D H 0.971410 0.684385 0.879869 0.048 Uiso 0.331(14) 1 calc R U P A 2

loop_
_atom_site_aniso_label
_atom_site_aniso_U_11
_atom_site_aniso_U_22
_atom_site_aniso_U_33
_atom_site_aniso_U_23
_atom_site_aniso_U_13
_atom_site_aniso_U_12
K2 0.0502(4) 0.0255(4) 0.0400(4) 0.0006(3) 0.0036(3) 0.0078(3)
K1 0.0383(3) 0.0277(4) 0.0357(4) 0.0016(3) 0.0006(2) 0.0052(3)
Al2 0.0204(3) 0.0169(5) 0.0218(4) 0.0015(3) 0.0037(3) 0.0017(3)
Al1 0.0188(3) 0.0160(5) 0.0234(4) -0.0019(3) -0.0010(3) 0.0007(3)
Si3 0.0231(3) 0.0224(5) 0.0277(4) 0.0049(3) 0.0015(3) 0.0046(3)
Si1 0.0217(3) 0.0227(5) 0.0339(4) -0.0067(4) 0.0012(3) 0.0035(3)
Si4 0.0342(4) 0.0180(5) 0.0267(4) -0.0019(3) 0.0063(3) 0.0008(3)
Si2 0.0305(3) 0.0179(5) 0.0304(4) -0.0001(3) -0.0047(3) 0.0032(3)
O2 0.0211(8) 0.0213(13) 0.0251(10) -0.0010(9) 0.0006(7) 0.0028(8)
O7 0.0246(8) 0.0227(13) 0.0268(10) 0.0017(9) 0.0038(7) 0.0031(8)
O8 0.0353(12) 0.0352(18) 0.0600(18) -0.0047(14) -0.0013(11) 0.0151(11)
O1 0.0362(10) 0.0209(14) 0.0381(13) -0.0046(11) -0.0015(9) 0.0082(9)
O3 0.0276(11) 0.0313(17) 0.0522(16) 0.0048(12) 0.0036(9) 0.0127(10)
O4 0.0535(14) 0.0370(18) 0.0365(14) 0.0048(13) 0.0044(10) 0.0017(13)
O6 0.0375(10) 0.0198(13) 0.0317(12) 0.0021(10) 0.0038(8) 0.0068(9)
N4 0.0286(11) 0.0202(16) 0.0205(13) 0.0028(10) 0.0057(9) 0.0019(10)
O10 0.0495(13) 0.0447(19) 0.0327(13) -0.0014(13) 0.0054(10) 0.0042(12)
C70 0.0336(14) 0.0252(19) 0.0269(16) -0.0002(13) 0.0000(11) 0.0098(13)
O9 0.0484(13) 0.0387(19) 0.0411(15) -0.0038(14) -0.0050(10) 0.0027(13)
N3 0.0206(9) 0.0192(15) 0.0209(12) 0.0020(10) 0.0024(8) 0.0032(9)
N2 0.0274(11) 0.0176(16) 0.0255(13) 0.0001(11) -0.0052(9) 0.0018(9)
N1 0.0192(9) 0.0204(16) 0.0271(13) -0.0044(11) 0.0014(8) 0.0011(9)
C31 0.0275(13) 0.024(2) 0.0251(15) 0.0001(12) 0.0011(10) 0.0033(12)
C42 0.0385(16) 0.050(3) 0.0287(17) -0.0139(17) -0.0025(12) 0.0050(16)
C49 0.0246(12) 0.028(2) 0.0266(15) 0.0034(13) -0.0025(10) -0.0055(11)
C46 0.0313(13) 0.028(2) 0.0299(16) 0.0002(14) -0.0074(11) -0.0057(13)
C7 0.0239(12) 0.027(2) 0.0261(14) -0.0047(13) 0.0019(10) -0.0041(11)
O5 0.0754(18) 0.0298(17) 0.0369(15) 0.0005(13) -0.0018(12) 0.0082(14)
C40 0.0206(12) 0.026(2) 0.0211(14) 0.0039(13) 0.0010(10) 0.0014(11)
C41 0.0263(13) 0.032(2) 0.0260(15) -0.0003(14) -0.0046(10) 0.0006(12)
C52 0.0381(16) 0.034(2) 0.0349(18) 0.0131(16) 0.0036(12) 0.0079(14)
C2 0.0248(12) 0.0250(19) 0.0231(15) -0.0024(13) 0.0027(10) -0.0008(12)
C17 0.0368(14) 0.0180(18) 0.0236(15) 0.0000(13) -0.0082(11) 0.0019(12)
C8 0.0336(14) 0.033(2) 0.0392(19) -0.0134(16) 0.0019(12) -0.0046(13)
C55 0.069(2) 0.026(2) 0.042(2) -0.0053(17) 0.0189(18) 0.0038(18)
C60 0.059(2) 0.032(2) 0.0256(17) 0.0027(15) 0.0013(14) 0.0020(17)
C45 0.0216(11) 0.036(2) 0.0226(15) 0.0031(14) 0.0003(10) -0.0022(12)
C43 0.0348(15) 0.070(3) 0.0305(18) -0.013(2) 0.0082(12) 0.0028(18)
C013 0.061(2) 0.038(3) 0.041(2) 0.0034(19) 0.0142(16) -0.0055(19)
C59 0.071(2) 0.031(2) 0.0266(18) 0.0050(16) 0.0130(15) -0.0050(19)
C63 0.0381(16) 0.035(2) 0.045(2) -0.0045(17) 0.0047(13) -0.0063(14)
C58 0.0489(17) 0.030(2) 0.0345(18) -0.0014(15) 0.0153(14) -0.0080(15)
C11 0.0371(16) 0.050(3) 0.053(2) -0.015(2) 0.0213(15) -0.0124(16)
C22 0.0407(15) 0.022(2) 0.0327(18) 0.0043(15) -0.0130(12) -0.0010(14)
C1 0.0227(12) 0.0215(19) 0.0221(14) -0.0024(13) 0.0048(10) 0.0003(11)
C25 0.0464(18) 0.037(3) 0.048(2) -0.0072(19) 0.0083(15) 0.0090(17)
C30 0.0326(14) 0.024(2) 0.041(2) 0.0065(15) 0.0041(12) 0.0012(13)
C33 0.085(3) 0.057(4) 0.050(3) 0.002(3) 0.004(2) -0.022(3)
C50 0.0321(14) 0.034(2) 0.0359(17) 0.0066(16) -0.0096(12) -0.0067(13)
C61 0.0431(16) 0.026(2) 0.0224(15) 0.0011(14) 0.0044(11) 0.0030(14)
C56 0.0375(15) 0.0169(18) 0.0220(15) -0.0036(13) 0.0063(11) 0.0017(12)
C6 0.0328(13) 0.026(2) 0.0262(15) 0.0008(14) 0.0093(11) -0.0011(12)
C14 0.0347(15) 0.029(2) 0.0392(19) -0.0109(16) 0.0009(12) 0.0082(13)
C01I 0.052(2) 0.050(3) 0.053(3) -0.008(2) -0.0110(18) -0.005(2)
C19 0.067(2) 0.030(2) 0.0277(18) -0.0048(16) -0.0033(15) 0.0077(18)
C23 0.0417(16) 0.033(2) 0.0253(16) 0.0024(14) 0.0036(12) 0.0035(15)
C13 0.0233(13) 0.046(3) 0.051(2) -0.0098(19) 0.0030(12) 0.0070(14)
C01M 0.066(2) 0.035(3) 0.063(3) -0.002(2) 0.012(2) 0.003(2)
C28 0.0316(15) 0.041(3) 0.066(3) 0.004(2) -0.0036(15) -0.0048(14)
C66 0.0471(18) 0.056(3) 0.052(2) 0.009(2) -0.0032(16) 0.013(2)
C9 0.0285(13) 0.035(2) 0.0341(17) -0.0080(16) 0.0079(11) -0.0068(13)
C29 0.0280(13) 0.0242(19) 0.0273(15) 0.0004(13) -0.0013(11) -0.0016(11)
C62 0.0320(14) 0.031(2) 0.0340(18) -0.0022(15) 0.0105(12) -0.0011(13)
C68 0.0344(14) 0.0178(17) 0.0293(16) 0.0006(13) 0.0033(11) -0.0020(12)
C57 0.0387(15) 0.0206(19) 0.0267(16) -0.0041(14) 0.0107(11) -0.0028(13)
C21 0.0569(19) 0.024(2) 0.041(2) -0.0008(17) -0.0223(15) -0.0031(16)
C44 0.0262(13) 0.057(3) 0.0277(17) -0.0023(16) 0.0064(11) -0.0039(14)
C01W 0.073(3) 0.063(4) 0.069(3) 0.009(3) -0.014(2) -0.025(3)
C18 0.0452(16) 0.021(2) 0.0263(16) 0.0022(14) -0.0046(12) 0.0040(14)
C54 0.0472(17) 0.028(2) 0.038(2) -0.0009(16) -0.0030(14) -0.0088(15)
C01Z 0.073(3) 0.055(4) 0.049(2) -0.007(2) 0.017(2) 0.006(2)
C47 0.058(2) 0.030(2) 0.045(2) 0.0011(18) -0.0075(16) -0.0055(17)
C65 0.0418(16) 0.034(2) 0.0259(17) 0.0002(15) -0.0018(12) 0.0046(15)
C5 0.0461(17) 0.038(3) 0.0295(18) 0.0088(16) 0.0098(13) -0.0030(16)
C48 0.0350(15) 0.043(3) 0.041(2) 0.0088(18) -0.0133(13) -0.0068(15)
C024 0.051(2) 0.070(4) 0.054(3) -0.007(3) 0.0069(17) 0.018(2)
C26 0.0309(14) 0.027(2) 0.046(2) -0.0007(16) -0.0140(13) -0.0004(13)
C53 0.0241(12) 0.041(2) 0.0416(19) 0.0097(17) -0.0006(11) 0.0043(13)
C4 0.0433(16) 0.049(3) 0.0297(17) 0.0096(17) -0.0041(13) 0.0040(16)
C36 0.058(2) 0.040(3) 0.048(2) -0.009(2) -0.0185(17) 0.0057(19)
C029 0.057(2) 0.063(4) 0.0330(19) -0.008(2) 0.0001(15) 0.014(2)
C69 0.0409(16) 0.019(2) 0.058(3) -0.0043(17) -0.0133(15) 0.0083(14)
C02B 0.071(3) 0.061(4) 0.041(2) 0.006(2) 0.0026(18) 0.005(2)
C32 0.062(2) 0.051(3) 0.050(3) 0.002(2) 0.0088(19) -0.014(2)
C34 0.060(2) 0.042(3) 0.034(2) 0.0037(19) 0.0025(15) 0.006(2)
C64 0.0389(17) 0.043(3) 0.051(2) -0.0072(19) 0.0164(15) 0.0017(16)
C20 0.071(2) 0.026(2) 0.0328(19) -0.0075(17) -0.0165(16) -0.0006(18)
C10 0.0343(15) 0.029(2) 0.0373(18) -0.0038(16) 0.0150(13) -0.0066(13)
C16 0.0413(16) 0.026(2) 0.040(2) -0.0008(16) 0.0005(13) -0.0077(14)
C3 0.0316(14) 0.046(3) 0.0257(17) 0.0009(16) -0.0034(11) -0.0004(14)
C37 0.060(2) 0.039(3) 0.083(4) 0.011(3) -0.018(2) 0.007(2)
C12 0.055(2) 0.034(3) 0.046(2) 0.0001(19) 0.0212(16) -0.0118(17)
C24 0.065(2) 0.047(3) 0.0307(19) 0.0081(19) 0.0097(15) -0.006(2)
C15 0.055(2) 0.027(2) 0.048(2) 0.0054(17) -0.0141(16) 0.0073(16)
C51 0.0331(15) 0.040(3) 0.045(2) 0.0153(18) -0.0033(13) -0.0104(14)
C67 0.0535(19) 0.051(3) 0.0318(18) -0.0048(19) -0.0047(14) -0.0083(19)
C35 0.070(3) 0.059(4) 0.042(2) 0.001(2) -0.0009(18) -0.005(2)
C27 0.0428(19) 0.043(3) 0.073(3) 0.000(2) -0.0263(19) 0.0068(17)
C39A 0.062(5) 0.048(5) 0.086(6) 0.006(4) -0.024(4) 0.012(4)
C38A 0.056(5) 0.030(4) 0.053(4) 0.002(3) -0.004(3) 0.003(3)
C39B 0.076(8) 0.034(8) 0.039(7) 0.004(6) -0.024(6) 0.000(6)
C38B 0.034(8) 0.035(8) 0.051(7) 0.007(6) -0.005(5) 0.007(6)

loop_
_atom_type_symbol
_atom_type_description
_atom_type_scat_dispersion_real
_atom_type_scat_dispersion_imag
_atom_type_scat_source
C C 0.0181 0.0091 'International Tables Vol C Tables 4.2.6.8 and 6.1.1.4'
H H 0.0000 0.0000 'International Tables Vol C Tables 4.2.6.8 and 6.1.1.4'
Al Al 0.2130 0.2455 'International Tables Vol C Tables 4.2.6.8 and 6.1.1.4'
K K 0.3868 1.0657 'International Tables Vol C Tables 4.2.6.8 and 6.1.1.4'
N N 0.0311 0.0180 'International Tables Vol C Tables 4.2.6.8 and 6.1.1.4'
O O 0.0492 0.0322 'International Tables Vol C Tables 4.2.6.8 and 6.1.1.4'
Si Si 0.2541 0.3302 'International Tables Vol C Tables 4.2.6.8 and 6.1.1.4'

loop_
_exptl_crystal_face_index_h
_exptl_crystal_face_index_k
_exptl_crystal_face_index_l
_exptl_crystal_face_perp_dist
0 1 0 0.1113
0 -1 0 0.1113
1 0 1 0.1254
-1 0 -1 0.1254
0 0 -1 0.1237
0 0 1 0.1237
1 0 -1 0.1522
-1 0 1 0.1522

loop_
_geom_angle_atom_site_label_1
_geom_angle_atom_site_label_2
_geom_angle_atom_site_label_3
_geom_angle
_geom_angle_site_symmetry_1
_geom_angle_site_symmetry_3
_geom_angle_publ_flag
O7 K2 K1 74.95(5) . . ?
O8 K2 K1 34.67(7) . . ?
O8 K2 O7 40.32(8) . . ?
O8 K2 O3 69.45(9) . . ?
O8 K2 O4 140.72(11) . . ?
O8 K2 C70 18.50(10) . . ?
O8 K2 O5 109.92(11) . . ?
O3 K2 K1 34.88(6) . . ?
O3 K2 O7 109.78(7) . . ?
O3 K2 O4 93.98(10) . . ?
O3 K2 C70 87.86(9) . . ?
O3 K2 O5 96.60(10) . . ?
O4 K2 K1 119.57(8) . . ?
O4 K2 O7 136.92(8) . . ?
O4 K2 C70 141.49(9) . . ?
C70 K2 K1 52.99(7) . . ?
C70 K2 O7 22.00(8) . . ?
O5 K2 K1 108.04(8) . . ?
O5 K2 O7 105.19(8) . . ?
O5 K2 O4 107.15(10) . . ?
O5 K2 C70 110.83(10) . . ?
O8 K1 K2 34.57(6) . . ?
O8 K1 O10 99.45(11) . . ?
O8 K1 O9 92.88(10) . . ?
O8 K1 C31 87.85(10) . . ?
O3 K1 K2 35.29(6) . . ?
O3 K1 O8 69.76(9) . . ?
O3 K1 O10 122.07(10) . . ?
O3 K1 O9 128.95(10) . . ?
O3 K1 C31 18.19(9) . . ?
O10 K1 K2 116.79(8) . . ?
O10 K1 O9 107.68(10) . . ?
O10 K1 C31 118.81(9) . . ?
O9 K1 K2 112.59(8) . . ?
O9 K1 C31 132.73(9) . . ?
C31 K1 K2 53.46(7) . . ?
O7 Al2 N3 107.17(10) . . ?
O7 Al2 C68 90.10(13) . . ?
N4 Al2 O7 112.15(12) . . ?
N4 Al2 N3 106.74(13) . . ?
N4 Al2 C68 114.96(14) . . ?
N3 Al2 C68 124.15(14) . . ?
O2 Al1 N2 113.17(11) . . ?
O2 Al1 C29 89.77(12) . . ?
N2 Al1 C29 115.76(14) . . ?
N1 Al1 O2 106.02(11) . . ?
N1 Al1 N2 107.19(14) . . ?
N1 Al1 C29 123.23(14) . . ?
O6 Si3 N3 106.68(13) . . ?
O6 Si3 C52 108.38(18) . . ?
O6 Si3 C53 108.10(16) . . ?
N3 Si3 C52 113.07(15) . . ?
N3 Si3 C53 112.80(17) . . ?
C52 Si3 C53 107.63(17) . . ?
O1 Si1 N1 108.50(13) . . ?
O1 Si1 C14 109.74(18) . . ?
O1 Si1 C13 105.35(16) . . ?
N1 Si1 C14 110.27(15) . . ?
N1 Si1 C13 113.89(18) . . ?
C13 Si1 C14 108.94(17) . . ?
O6 Si4 N4 107.86(14) . . ?
O6 Si4 C55 108.68(19) . . ?
O6 Si4 C54 107.07(17) . . ?
N4 Si4 C55 112.62(19) . . ?
N4 Si4 C54 113.24(17) . . ?
C55 Si4 C54 107.2(2) . . ?
O1 Si2 N2 107.89(15) . . ?
O1 Si2 C16 104.56(16) . . ?
O1 Si2 C15 111.33(18) . . ?
N2 Si2 C16 114.06(17) . . ?
N2 Si2 C15 110.65(18) . . ?
C16 Si2 C15 108.2(2) . . ?
C31 O2 Al1 114.78(19) . . ?
Al2 O7 K2 165.27(12) . . ?
C70 O7 K2 77.84(17) . . ?
C70 O7 Al2 114.7(2) . . ?
K2 O8 K1 110.76(9) . . ?
C70 O8 K2 119.0(3) . . ?
C70 O8 K1 129.4(3) . . ?
Si2 O1 Si1 132.70(18) . . ?
K1 O3 K2 109.83(8) . . ?
C31 O3 K2 130.0(3) . . ?
C31 O3 K1 120.0(3) . . ?
C32 O4 K2 127.3(3) . . ?
C32 O4 C34 111.5(3) . . ?
C34 O4 K2 119.3(3) . . ?
Si3 O6 Si4 132.59(17) . . ?
Si4 N4 Al2 122.25(16) . . ?
C56 N4 Al2 114.2(2) . . ?
C56 N4 Si4 123.5(2) . . ?
C013 O10 K1 122.9(2) . . ?
C013 O10 C024 112.2(4) . . ?
C024 O10 K1 124.7(3) . . ?
O7 C70 K2 80.16(18) . . ?
O7 C70 C69 116.3(3) . . ?
O8 C70 K2 42.5(2) . . ?
O8 C70 O7 121.9(3) . . ?
O8 C70 C69 121.8(4) . . ?
C69 C70 K2 160.9(3) . . ?
C01I O9 K1 129.4(3) . . ?
C01I O9 C029 111.0(4) . . ?
C029 O9 K1 118.4(3) . . ?
Si3 N3 Al2 120.13(14) . . ?
C40 N3 Al2 117.0(2) . . ?
C40 N3 Si3 122.7(2) . . ?
Si2 N2 Al1 121.44(16) . . ?
C17 N2 Al1 116.1(2) . . ?
C17 N2 Si2 122.4(2) . . ?
Si1 N1 Al1 119.87(15) . . ?
C1 N1 Al1 115.7(2) . . ?
C1 N1 Si1 124.4(2) . . ?
O2 C31 K1 81.46(17) . . ?
O2 C31 C30 116.2(3) . . ?
O3 C31 K1 41.77(19) . . ?
O3 C31 O2 123.1(3) . . ?
O3 C31 C30 120.7(4) . . ?
C30 C31 K1 161.9(2) . . ?
C41 C42 H42 119.4 . . ?
C43 C42 H42 119.4 . . ?
C43 C42 C41 121.1(4) . . ?
C45 C49 H49 107.6 . . ?
C45 C49 C50 111.9(3) . . ?
C45 C49 C51 112.0(3) . . ?
C50 C49 H49 107.6 . . ?
C51 C49 H49 107.6 . . ?
C51 C49 C50 110.0(3) . . ?
C41 C46 H46 107.6 . . ?
C41 C46 C47 113.5(3) . . ?
C41 C46 C48 110.9(3) . . ?
C47 C46 H46 107.6 . . ?
C47 C46 C48 109.4(3) . . ?
C48 C46 H46 107.6 . . ?
C2 C7 H7 107.9 . . ?
C2 C7 C8 112.2(3) . . ?
C2 C7 C9 111.2(3) . . ?
C8 C7 H7 107.9 . . ?
C9 C7 H7 107.9 . . ?
C9 C7 C8 109.5(3) . . ?
C36 O5 K2 132.0(3) . . ?
C36 O5 C38B 102.2(7) . . ?
C38A O5 K2 109.2(4) . . ?
C38A O5 C36 117.6(4) . . ?
C38B O5 K2 123.4(6) . . ?
N3 C40 C41 121.0(3) . . ?
C45 C40 N3 119.4(3) . . ?
C45 C40 C41 119.6(3) . . ?
C42 C41 C46 118.4(3) . . ?
C42 C41 C40 119.3(3) . . ?
C40 C41 C46 122.2(3) . . ?
Si3 C52 H52A 109.5 . . ?
Si3 C52 H52B 109.5 . . ?
Si3 C52 H52C 109.5 . . ?
H52A C52 H52B 109.5 . . ?
H52A C52 H52C 109.5 . . ?
H52B C52 H52C 109.5 . . ?
C1 C2 C7 121.4(3) . . ?
C3 C2 C7 118.3(3) . . ?
C3 C2 C1 120.3(3) . . ?
C22 C17 N2 121.2(3) . . ?
C18 C17 N2 119.7(3) . . ?
C18 C17 C22 119.0(3) . . ?
C7 C8 H8A 109.5 . . ?
C7 C8 H8B 109.5 . . ?
C7 C8 H8C 109.5 . . ?
H8A C8 H8B 109.5 . . ?
H8A C8 H8C 109.5 . . ?
H8B C8 H8C 109.5 . . ?
Si4 C55 H55A 109.5 . . ?
Si4 C55 H55B 109.5 . . ?
Si4 C55 H55C 109.5 . . ?
H55A C55 H55B 109.5 . . ?
H55A C55 H55C 109.5 . . ?
H55B C55 H55C 109.5 . . ?
C59 C60 H60 120.0 . . ?
C59 C60 C61 120.1(4) . . ?
C61 C60 H60 120.0 . . ?
C40 C45 C49 123.0(3) . . ?
C44 C45 C49 118.6(3) . . ?
C44 C45 C40 118.4(3) . . ?
C42 C43 H43 120.0 . . ?
C42 C43 C44 119.9(3) . . ?
C44 C43 H43 120.0 . . ?
O10 C013 H01A 109.9 . . ?
O10 C013 H01B 109.9 . . ?
O10 C013 C01M 108.9(4) . . ?
H01A C013 H01B 108.3 . . ?
C01M C013 H01A 109.9 . . ?
C01M C013 H01B 109.9 . . ?
C60 C59 H59 120.0 . . ?
C60 C59 C58 120.0(4) . . ?
C58 C59 H59 120.0 . . ?
H63A C63 H63B 109.5 . . ?
H63A C63 H63C 109.5 . . ?
H63B C63 H63C 109.5 . . ?
C62 C63 H63A 109.5 . . ?
C62 C63 H63B 109.5 . . ?
C62 C63 H63C 109.5 . . ?
C59 C58 H58 119.0 . . ?
C57 C58 C59 121.9(3) . . ?
C57 C58 H58 119.0 . . ?
H11A C11 H11B 109.5 . . ?
H11A C11 H11C 109.5 . . ?
H11B C11 H11C 109.5 . . ?
C10 C11 H11A 109.5 . . ?
C10 C11 H11B 109.5 . . ?
C10 C11 H11C 109.5 . . ?
C17 C22 C26 121.9(3) . . ?
C21 C22 C17 120.0(4) . . ?
C21 C22 C26 118.2(3) . . ?
C2 C1 N1 121.5(3) . . ?
C6 C1 N1 120.6(3) . . ?
C6 C1 C2 117.8(3) . . ?
H25A C25 H25B 109.5 . . ?
H25A C25 H25C 109.5 . . ?
H25B C25 H25C 109.5 . . ?
C23 C25 H25A 109.5 . . ?
C23 C25 H25B 109.5 . . ?
C23 C25 H25C 109.5 . . ?
C31 C30 H30A 109.2 . . ?
C31 C30 H30B 109.2 . . ?
C31 C30 C29 111.9(3) . . ?
H30A C30 H30B 107.9 . . ?
C29 C30 H30A 109.2 . . ?
C29 C30 H30B 109.2 . . ?
H33A C33 H33B 109.5 . . ?
H33A C33 H33C 109.5 . . ?
H33B C33 H33C 109.5 . . ?
C32 C33 H33A 109.5 . . ?
C32 C33 H33B 109.5 . . ?
C32 C33 H33C 109.5 . . ?
C49 C50 H50A 109.5 . . ?
C49 C50 H50B 109.5 . . ?
C49 C50 H50C 109.5 . . ?
H50A C50 H50B 109.5 . . ?
H50A C50 H50C 109.5 . . ?
H50B C50 H50C 109.5 . . ?
C60 C61 C56 120.1(3) . . ?
C60 C61 C65 117.8(3) . . ?
C56 C61 C65 122.1(3) . . ?
C61 C56 N4 121.4(3) . . ?
C57 C56 N4 119.1(3) . . ?
C57 C56 C61 119.4(3) . . ?
C1 C6 C10 120.3(3) . . ?
C5 C6 C1 119.6(3) . . ?
C5 C6 C10 120.0(3) . . ?
Si1 C14 H14A 109.5 . . ?
Si1 C14 H14B 109.5 . . ?
Si1 C14 H14C 109.5 . . ?
H14A C14 H14B 109.5 . . ?
H14A C14 H14C 109.5 . . ?
H14B C14 H14C 109.5 . . ?
O9 C01I H01C 109.8 . . ?
O9 C01I H01D 109.8 . . ?
O9 C01I C01W 109.3(4) . . ?
H01C C01I H01D 108.3 . . ?
C01W C01I H01C 109.8 . . ?
C01W C01I H01D 109.8 . . ?
C18 C19 H19 119.1 . . ?
C20 C19 H19 119.1 . . ?
C20 C19 C18 121.9(4) . . ?
C25 C23 H23 108.1 . . ?
C25 C23 C24 110.9(3) . . ?
C18 C23 C25 112.4(4) . . ?
C18 C23 H23 108.1 . . ?
C18 C23 C24 109.1(3) . . ?
C24 C23 H23 108.1 . . ?
Si1 C13 H13A 109.5 . . ?
Si1 C13 H13B 109.5 . . ?
Si1 C13 H13C 109.5 . . ?
H13A C13 H13B 109.5 . . ?
H13A C13 H13C 109.5 . . ?
H13B C13 H13C 109.5 . . ?
C013 C01M H01E 109.5 . . ?
C013 C01M H01F 109.5 . . ?
C013 C01M H01G 109.5 . . ?
H01E C01M H01F 109.5 . . ?
H01E C01M H01G 109.5 . . ?
H01F C01M H01G 109.5 . . ?
H28A C28 H28B 109.5 . . ?
H28A C28 H28C 109.5 . . ?
H28B C28 H28C 109.5 . . ?
C26 C28 H28A 109.5 . . ?
C26 C28 H28B 109.5 . . ?
C26 C28 H28C 109.5 . . ?
H66A C66 H66B 109.5 . . ?
H66A C66 H66C 109.5 . . ?
H66B C66 H66C 109.5 . . ?
C65 C66 H66A 109.5 . . ?
C65 C66 H66B 109.5 . . ?
C65 C66 H66C 109.5 . . ?
C7 C9 H9A 109.5 . . ?
C7 C9 H9B 109.5 . . ?
C7 C9 H9C 109.5 . . ?
H9A C9 H9B 109.5 . . ?
H9A C9 H9C 109.5 . . ?
H9B C9 H9C 109.5 . . ?
Al1 C29 H29A 111.3 . . ?
Al1 C29 H29B 111.3 . . ?
C30 C29 Al1 102.1(2) . . ?
C30 C29 H29A 111.3 . . ?
C30 C29 H29B 111.3 . . ?
H29A C29 H29B 109.2 . . ?
C63 C62 H62 107.9 . . ?
C63 C62 C57 112.0(3) . . ?
C57 C62 H62 107.9 . . ?
C64 C62 C63 109.2(3) . . ?
C64 C62 H62 107.9 . . ?
C64 C62 C57 111.9(3) . . ?
Al2 C68 H68A 111.1 . . ?
Al2 C68 H68B 111.1 . . ?
H68A C68 H68B 109.1 . . ?
C69 C68 Al2 103.4(2) . . ?
C69 C68 H68A 111.1 . . ?
C69 C68 H68B 111.1 . . ?
C58 C57 C56 118.5(3) . . ?
C58 C57 C62 119.0(3) . . ?
C56 C57 C62 122.5(3) . . ?
C22 C21 H21 119.7 . . ?
C20 C21 C22 120.5(4) . . ?
C20 C21 H21 119.7 . . ?
C45 C44 H44 119.2 . . ?
C43 C44 C45 121.6(3) . . ?
C43 C44 H44 119.2 . . ?
C01I C01W H01H 109.5 . . ?
C01I C01W H01I 109.5 . . ?
C01I C01W H01J 109.5 . . ?
H01H C01W H01I 109.5 . . ?
H01H C01W H01J 109.5 . . ?
H01I C01W H01J 109.5 . . ?
C17 C18 C23 121.0(3) . . ?
C19 C18 C17 118.9(3) . . ?
C19 C18 C23 120.0(3) . . ?
Si4 C54 H54A 109.5 . . ?
Si4 C54 H54B 109.5 . . ?
Si4 C54 H54C 109.5 . . ?
H54A C54 H54B 109.5 . . ?
H54A C54 H54C 109.5 . . ?
H54B C54 H54C 109.5 . . ?
H01K C01Z H01L 109.5 . . ?
H01K C01Z H01M 109.5 . . ?
H01L C01Z H01M 109.5 . . ?
C024 C01Z H01K 109.5 . . ?
C024 C01Z H01L 109.5 . . ?
C024 C01Z H01M 109.5 . . ?
C46 C47 H47A 109.5 . . ?
C46 C47 H47B 109.5 . . ?
C46 C47 H47C 109.5 . . ?
H47A C47 H47B 109.5 . . ?
H47A C47 H47C 109.5 . . ?
H47B C47 H47C 109.5 . . ?
C61 C65 C66 113.6(4) . . ?
C61 C65 H65 107.6 . . ?
C61 C65 C67 110.4(3) . . ?
C66 C65 H65 107.6 . . ?
C66 C65 C67 109.7(4) . . ?
C67 C65 H65 107.6 . . ?
C6 C5 H5 118.8 . . ?
C4 C5 C6 122.3(4) . . ?
C4 C5 H5 118.8 . . ?
C46 C48 H48A 109.5 . . ?
C46 C48 H48B 109.5 . . ?
C46 C48 H48C 109.5 . . ?
H48A C48 H48B 109.5 . . ?
H48A C48 H48C 109.5 . . ?
H48B C48 H48C 109.5 . . ?
O10 C024 C01Z 113.8(4) . . ?
O10 C024 H02A 108.8 . . ?
O10 C024 H02B 108.8 . . ?
C01Z C024 H02A 108.8 . . ?
C01Z C024 H02B 108.8 . . ?
H02A C024 H02B 107.7 . . ?
C22 C26 C28 111.4(3) . . ?
C22 C26 H26 108.0 . . ?
C22 C26 C27 111.9(4) . . ?
C28 C26 H26 108.0 . . ?
C28 C26 C27 109.3(3) . . ?
C27 C26 H26 108.0 . . ?
Si3 C53 H53A 109.5 . . ?
Si3 C53 H53B 109.5 . . ?
Si3 C53 H53C 109.5 . . ?
H53A C53 H53B 109.5 . . ?
H53A C53 H53C 109.5 . . ?
H53B C53 H53C 109.5 . . ?
C5 C4 H4 120.9 . . ?
C3 C4 C5 118.2(3) . . ?
C3 C4 H4 120.9 . . ?
O5 C36 H36A 110.2 . . ?
O5 C36 H36B 110.2 . . ?
O5 C36 C37 107.5(4) . . ?
H36A C36 H36B 108.5 . . ?
C37 C36 H36A 110.2 . . ?
C37 C36 H36B 110.2 . . ?
O9 C029 H02C 109.9 . . ?
O9 C029 H02D 109.9 . . ?
O9 C029 C02B 109.0(4) . . ?
H02C C029 H02D 108.3 . . ?
C02B C029 H02C 109.9 . . ?
C02B C029 H02D 109.9 . . ?
C70 C69 C68 113.5(3) . . ?
C70 C69 H69A 108.9 . . ?
C70 C69 H69B 108.9 . . ?
C68 C69 H69A 108.9 . . ?
C68 C69 H69B 108.9 . . ?
H69A C69 H69B 107.7 . . ?
C029 C02B H02E 109.5 . . ?
C029 C02B H02F 109.5 . . ?
C029 C02B H02G 109.5 . . ?
H02E C02B H02F 109.5 . . ?
H02E C02B H02G 109.5 . . ?
H02F C02B H02G 109.5 . . ?
O4 C32 C33 110.0(4) . . ?
O4 C32 H32A 109.7 . . ?
O4 C32 H32B 109.7 . . ?
C33 C32 H32A 109.7 . . ?
C33 C32 H32B 109.7 . . ?
H32A C32 H32B 108.2 . . ?
O4 C34 H34A 109.8 . . ?
O4 C34 H34B 109.8 . . ?
O4 C34 C35 109.2(4) . . ?
H34A C34 H34B 108.3 . . ?
C35 C34 H34A 109.8 . . ?
C35 C34 H34B 109.8 . . ?
C62 C64 H64A 109.5 . . ?
C62 C64 H64B 109.5 . . ?
C62 C64 H64C 109.5 . . ?
H64A C64 H64B 109.5 . . ?
H64A C64 H64C 109.5 . . ?
H64B C64 H64C 109.5 . . ?
C19 C20 H20 120.3 . . ?
C21 C20 C19 119.5(4) . . ?
C21 C20 H20 120.3 . . ?
C11 C10 C6 108.6(3) . . ?
C11 C10 H10 108.6 . . ?
C11 C10 C12 109.4(3) . . ?
C6 C10 H10 108.6 . . ?
C6 C10 C12 113.1(3) . . ?
C12 C10 H10 108.6 . . ?
Si2 C16 H16A 109.5 . . ?
Si2 C16 H16B 109.5 . . ?
Si2 C16 H16C 109.5 . . ?
H16A C16 H16B 109.5 . . ?
H16A C16 H16C 109.5 . . ?
H16B C16 H16C 109.5 . . ?
C2 C3 H3 119.2 . . ?
C4 C3 C2 121.6(3) . . ?
C4 C3 H3 119.2 . . ?
C36 C37 H37A 109.5 . . ?
C36 C37 H37B 109.5 . . ?
C36 C37 H37C 109.5 . . ?
H37A C37 H37B 109.5 . . ?
H37A C37 H37C 109.5 . . ?
H37B C37 H37C 109.5 . . ?
C10 C12 H12A 109.5 . . ?
C10 C12 H12B 109.5 . . ?
C10 C12 H12C 109.5 . . ?
H12A C12 H12B 109.5 . . ?
H12A C12 H12C 109.5 . . ?
H12B C12 H12C 109.5 . . ?
C23 C24 H24A 109.5 . . ?
C23 C24 H24B 109.5 . . ?
C23 C24 H24C 109.5 . . ?
H24A C24 H24B 109.5 . . ?
H24A C24 H24C 109.5 . . ?
H24B C24 H24C 109.5 . . ?
Si2 C15 H15A 109.5 . . ?
Si2 C15 H15B 109.5 . . ?
Si2 C15 H15C 109.5 . . ?
H15A C15 H15B 109.5 . . ?
H15A C15 H15C 109.5 . . ?
H15B C15 H15C 109.5 . . ?
C49 C51 H51A 109.5 . . ?
C49 C51 H51B 109.5 . . ?
C49 C51 H51C 109.5 . . ?
H51A C51 H51B 109.5 . . ?
H51A C51 H51C 109.5 . . ?
H51B C51 H51C 109.5 . . ?
C65 C67 H67A 109.5 . . ?
C65 C67 H67B 109.5 . . ?
C65 C67 H67C 109.5 . . ?
H67A C67 H67B 109.5 . . ?
H67A C67 H67C 109.5 . . ?
H67B C67 H67C 109.5 . . ?
C34 C35 H35A 109.5 . . ?
C34 C35 H35B 109.5 . . ?
C34 C35 H35C 109.5 . . ?
H35A C35 H35B 109.5 . . ?
H35A C35 H35C 109.5 . . ?
H35B C35 H35C 109.5 . . ?
C26 C27 H27A 109.5 . . ?
C26 C27 H27B 109.5 . . ?
C26 C27 H27C 109.5 . . ?
H27A C27 H27B 109.5 . . ?
H27A C27 H27C 109.5 . . ?
H27B C27 H27C 109.5 . . ?
H39A C39A H39B 109.5 . . ?
H39A C39A H39C 109.5 . . ?
H39B C39A H39C 109.5 . . ?
C38A C39A H39A 109.5 . . ?
C38A C39A H39B 109.5 . . ?
C38A C39A H39C 109.5 . . ?
O5 C38A C39A 109.2(7) . . ?
O5 C38A H38A 109.8 . . ?
O5 C38A H38B 109.8 . . ?
C39A C38A H38A 109.8 . . ?
C39A C38A H38B 109.8 . . ?
H38A C38A H38B 108.3 . . ?
H39D C39B H39E 109.5 . . ?
H39D C39B H39F 109.5 . . ?
H39E C39B H39F 109.5 . . ?
C38B C39B H39D 109.5 . . ?
C38B C39B H39E 109.5 . . ?
C38B C39B H39F 109.5 . . ?
O5 C38B H38C 109.8 . . ?
O5 C38B H38D 109.8 . . ?
C39B C38B O5 109.5(11) . . ?
C39B C38B H38C 109.8 . . ?
C39B C38B H38D 109.8 . . ?
H38C C38B H38D 108.2 . . ?

loop_
_geom_bond_atom_site_label_1
_geom_bond_atom_site_label_2
_geom_bond_distance
_geom_bond_site_symmetry_2
_geom_bond_publ_flag
K2 K1 4.3269(10) . ?
K2 O7 3.426(2) . ?
K2 O8 2.626(3) . ?
K2 O3 2.657(3) . ?
K2 O4 2.778(3) . ?
K2 C70 3.399(4) . ?
K2 O5 2.717(3) . ?
K1 O8 2.632(3) . ?
K1 O3 2.631(3) . ?
K1 O10 2.677(3) . ?
K1 O9 2.817(3) . ?
K1 C31 3.418(3) . ?
Al2 O7 1.847(2) . ?
Al2 N4 1.839(3) . ?
Al2 N3 1.857(3) . ?
Al2 C68 1.984(4) . ?
Al1 O2 1.8514(19) . ?
Al1 N2 1.852(3) . ?
Al1 N1 1.851(3) . ?
Al1 C29 1.980(4) . ?
Si3 O6 1.651(3) . ?
Si3 N3 1.715(3) . ?
Si3 C52 1.866(4) . ?
Si3 C53 1.870(3) . ?
Si1 O1 1.639(3) . ?
Si1 N1 1.721(3) . ?
Si1 C14 1.873(4) . ?
Si1 C13 1.867(3) . ?
Si4 O6 1.656(3) . ?
Si4 N4 1.712(3) . ?
Si4 C55 1.838(4) . ?
Si4 C54 1.868(4) . ?
Si2 O1 1.635(3) . ?
Si2 N2 1.720(3) . ?
Si2 C16 1.866(4) . ?
Si2 C15 1.881(4) . ?
O2 C31 1.292(5) . ?
O7 C70 1.302(5) . ?
O8 C70 1.233(5) . ?
O3 C31 1.233(4) . ?
O4 C32 1.429(6) . ?
O4 C34 1.434(6) . ?
N4 C56 1.431(4) . ?
O10 C013 1.417(7) . ?
O10 C024 1.427(6) . ?
C70 C69 1.509(5) . ?
O9 C01I 1.414(6) . ?
O9 C029 1.431(6) . ?
N3 C40 1.420(4) . ?
N2 C17 1.442(4) . ?
N1 C1 1.448(4) . ?
C31 C30 1.513(5) . ?
C42 H42 0.9500 . ?
C42 C41 1.381(5) . ?
C42 C43 1.367(6) . ?
C49 H49 1.0000 . ?
C49 C45 1.524(5) . ?
C49 C50 1.549(4) . ?
C49 C51 1.526(5) . ?
C46 H46 1.0000 . ?
C46 C41 1.517(4) . ?
C46 C47 1.527(6) . ?
C46 C48 1.548(4) . ?
C7 H7 1.0000 . ?
C7 C2 1.513(5) . ?
C7 C8 1.540(5) . ?
C7 C9 1.515(4) . ?
O5 C36 1.429(6) . ?
O5 C38A 1.411(8) . ?
O5 C38B 1.583(15) . ?
C40 C41 1.423(5) . ?
C40 C45 1.410(4) . ?
C52 H52A 0.9800 . ?
C52 H52B 0.9800 . ?
C52 H52C 0.9800 . ?
C2 C1 1.422(4) . ?
C2 C3 1.407(5) . ?
C17 C22 1.419(5) . ?
C17 C18 1.400(5) . ?
C8 H8A 0.9800 . ?
C8 H8B 0.9800 . ?
C8 H8C 0.9800 . ?
C55 H55A 0.9800 . ?
C55 H55B 0.9800 . ?
C55 H55C 0.9800 . ?
C60 H60 0.9500 . ?
C60 C59 1.381(6) . ?
C60 C61 1.393(6) . ?
C45 C44 1.387(5) . ?
C43 H43 0.9500 . ?
C43 C44 1.386(7) . ?
C013 H01A 0.9900 . ?
C013 H01B 0.9900 . ?
C013 C01M 1.492(7) . ?
C59 H59 0.9500 . ?
C59 C58 1.396(6) . ?
C63 H63A 0.9800 . ?
C63 H63B 0.9800 . ?
C63 H63C 0.9800 . ?
C63 C62 1.535(6) . ?
C58 H58 0.9500 . ?
C58 C57 1.388(6) . ?
C11 H11A 0.9800 . ?
C11 H11B 0.9800 . ?
C11 H11C 0.9800 . ?
C11 C10 1.524(5) . ?
C22 C21 1.404(6) . ?
C22 C26 1.500(5) . ?
C1 C6 1.411(5) . ?
C25 H25A 0.9800 . ?
C25 H25B 0.9800 . ?
C25 H25C 0.9800 . ?
C25 C23 1.529(6) . ?
C30 H30A 0.9900 . ?
C30 H30B 0.9900 . ?
C30 C29 1.545(4) . ?
C33 H33A 0.9800 . ?
C33 H33B 0.9800 . ?
C33 H33C 0.9800 . ?
C33 C32 1.500(8) . ?
C50 H50A 0.9800 . ?
C50 H50B 0.9800 . ?
C50 H50C 0.9800 . ?
C61 C56 1.427(5) . ?
C61 C65 1.516(5) . ?
C56 C57 1.415(5) . ?
C6 C5 1.405(5) . ?
C6 C10 1.527(4) . ?
C14 H14A 0.9800 . ?
C14 H14B 0.9800 . ?
C14 H14C 0.9800 . ?
C01I H01C 0.9900 . ?
C01I H01D 0.9900 . ?
C01I C01W 1.475(8) . ?
C19 H19 0.9500 . ?
C19 C18 1.399(6) . ?
C19 C20 1.388(7) . ?
C23 H23 1.0000 . ?
C23 C18 1.526(5) . ?
C23 C24 1.533(6) . ?
C13 H13A 0.9800 . ?
C13 H13B 0.9800 . ?
C13 H13C 0.9800 . ?
C01M H01E 0.9800 . ?
C01M H01F 0.9800 . ?
C01M H01G 0.9800 . ?
C28 H28A 0.9800 . ?
C28 H28B 0.9800 . ?
C28 H28C 0.9800 . ?
C28 C26 1.521(6) . ?
C66 H66A 0.9800 . ?
C66 H66B 0.9800 . ?
C66 H66C 0.9800 . ?
C66 C65 1.521(6) . ?
C9 H9A 0.9800 . ?
C9 H9B 0.9800 . ?
C9 H9C 0.9800 . ?
C29 H29A 0.9900 . ?
C29 H29B 0.9900 . ?
C62 H62 1.0000 . ?
C62 C57 1.539(5) . ?
C62 C64 1.520(5) . ?
C68 H68A 0.9900 . ?
C68 H68B 0.9900 . ?
C68 C69 1.517(5) . ?
C21 H21 0.9500 . ?
C21 C20 1.371(7) . ?
C44 H44 0.9500 . ?
C01W H01H 0.9800 . ?
C01W H01I 0.9800 . ?
C01W H01J 0.9800 . ?
C54 H54A 0.9800 . ?
C54 H54B 0.9800 . ?
C54 H54C 0.9800 . ?
C01Z H01K 0.9800 . ?
C01Z H01L 0.9800 . ?
C01Z H01M 0.9800 . ?
C01Z C024 1.513(8) . ?
C47 H47A 0.9800 . ?
C47 H47B 0.9800 . ?
C47 H47C 0.9800 . ?
C65 H65 1.0000 . ?
C65 C67 1.538(6) . ?
C5 H5 0.9500 . ?
C5 C4 1.392(6) . ?
C48 H48A 0.9800 . ?
C48 H48B 0.9800 . ?
C48 H48C 0.9800 . ?
C024 H02A 0.9900 . ?
C024 H02B 0.9900 . ?
C26 H26 1.0000 . ?
C26 C27 1.547(5) . ?
C53 H53A 0.9800 . ?
C53 H53B 0.9800 . ?
C53 H53C 0.9800 . ?
C4 H4 0.9500 . ?
C4 C3 1.375(6) . ?
C36 H36A 0.9900 . ?
C36 H36B 0.9900 . ?
C36 C37 1.507(7) . ?
C029 H02C 0.9900 . ?
C029 H02D 0.9900 . ?
C029 C02B 1.487(8) . ?
C69 H69A 0.9900 . ?
C69 H69B 0.9900 . ?
C02B H02E 0.9800 . ?
C02B H02F 0.9800 . ?
C02B H02G 0.9800 . ?
C32 H32A 0.9900 . ?
C32 H32B 0.9900 . ?
C34 H34A 0.9900 . ?
C34 H34B 0.9900 . ?
C34 C35 1.495(7) . ?
C64 H64A 0.9800 . ?
C64 H64B 0.9800 . ?
C64 H64C 0.9800 . ?
C20 H20 0.9500 . ?
C10 H10 1.0000 . ?
C10 C12 1.540(7) . ?
C16 H16A 0.9800 . ?
C16 H16B 0.9800 . ?
C16 H16C 0.9800 . ?
C3 H3 0.9500 . ?
C37 H37A 0.9800 . ?
C37 H37B 0.9800 . ?
C37 H37C 0.9800 . ?
C12 H12A 0.9800 . ?
C12 H12B 0.9800 . ?
C12 H12C 0.9800 . ?
C24 H24A 0.9800 . ?
C24 H24B 0.9800 . ?
C24 H24C 0.9800 . ?
C15 H15A 0.9800 . ?
C15 H15B 0.9800 . ?
C15 H15C 0.9800 . ?
C51 H51A 0.9800 . ?
C51 H51B 0.9800 . ?
C51 H51C 0.9800 . ?
C67 H67A 0.9800 . ?
C67 H67B 0.9800 . ?
C67 H67C 0.9800 . ?
C35 H35A 0.9800 . ?
C35 H35B 0.9800 . ?
C35 H35C 0.9800 . ?
C27 H27A 0.9800 . ?
C27 H27B 0.9800 . ?
C27 H27C 0.9800 . ?
C39A H39A 0.9800 . ?
C39A H39B 0.9800 . ?
C39A H39C 0.9800 . ?
C39A C38A 1.502(13) . ?
C38A H38A 0.9900 . ?
C38A H38B 0.9900 . ?
C39B H39D 0.9800 . ?
C39B H39E 0.9800 . ?
C39B H39F 0.9800 . ?
C39B C38B 1.51(2) . ?
C38B H38C 0.9900 . ?
C38B H38D 0.9900 . ?

loop_
_geom_torsion_atom_site_label_1
_geom_torsion_atom_site_label_2
_geom_torsion_atom_site_label_3
_geom_torsion_atom_site_label_4
_geom_torsion
_geom_torsion_site_symmetry_1
_geom_torsion_site_symmetry_2
_geom_torsion_site_symmetry_3
_geom_torsion_site_symmetry_4
_geom_torsion_publ_flag
K2 O7 C70 O8 8.3(3) . . . . ?
K2 O7 C70 C69 -169.7(3) . . . . ?
K2 O8 C70 O7 -12.2(5) . . . . ?
K2 O8 C70 C69 165.8(3) . . . . ?
K2 O3 C31 K1 176.5(4) . . . . ?
K2 O3 C31 O2 171.5(2) . . . . ?
K2 O3 C31 C30 -9.3(5) . . . . ?
K2 O4 C32 C33 -18.4(7) . . . . ?
K2 O4 C34 C35 12.3(5) . . . . ?
K2 C70 C69 C68 -160.0(6) . . . . ?
K2 O5 C36 C37 5.4(6) . . . . ?
K2 O5 C38A C39A 118.9(6) . . . . ?
K2 O5 C38B C39B -128.9(10) . . . . ?
K1 O8 C70 K2 -168.6(5) . . . . ?
K1 O8 C70 O7 179.2(2) . . . . ?
K1 O8 C70 C69 -2.8(6) . . . . ?
K1 O3 C31 O2 -5.0(5) . . . . ?
K1 O3 C31 C30 174.3(2) . . . . ?
K1 O10 C013 C01M 1.6(5) . . . . ?
K1 O10 C024 C01Z -114.3(5) . . . . ?
K1 O9 C01I C01W -14.1(7) . . . . ?
K1 O9 C029 C02B 8.8(5) . . . . ?
K1 C31 C30 C29 175.0(6) . . . . ?
Al2 O7 C70 K2 171.81(15) . . . . ?
Al2 O7 C70 O8 -179.9(3) . . . . ?
Al2 O7 C70 C69 2.1(4) . . . . ?
Al2 N4 C56 C61 84.0(4) . . . . ?
Al2 N4 C56 C57 -91.4(3) . . . . ?
Al2 N3 C40 C41 80.1(3) . . . . ?
Al2 N3 C40 C45 -97.6(3) . . . . ?
Al2 C68 C69 C70 15.0(4) . . . . ?
Al1 O2 C31 K1 177.50(14) . . . . ?
Al1 O2 C31 O3 -179.2(3) . . . . ?
Al1 O2 C31 C30 1.6(4) . . . . ?
Al1 N2 C17 C22 -90.5(4) . . . . ?
Al1 N2 C17 C18 85.4(4) . . . . ?
Al1 N1 C1 C2 -96.8(3) . . . . ?
Al1 N1 C1 C6 80.3(3) . . . . ?
Si3 N3 C40 C41 -95.9(4) . . . . ?
Si3 N3 C40 C45 86.3(3) . . . . ?
Si1 N1 C1 C2 86.7(3) . . . . ?
Si1 N1 C1 C6 -96.2(4) . . . . ?
Si4 N4 C56 C61 -94.4(4) . . . . ?
Si4 N4 C56 C57 90.3(4) . . . . ?
Si2 N2 C17 C22 91.9(4) . . . . ?
Si2 N2 C17 C18 -92.3(4) . . . . ?
O2 Al1 N2 Si2 94.17(18) . . . . ?
O2 Al1 N2 C17 -83.5(2) . . . . ?
O2 Al1 N1 Si1 -144.27(15) . . . . ?
O2 Al1 N1 C1 39.1(2) . . . . ?
O2 C31 C30 C29 -18.0(4) . . . . ?
O7 Al2 N4 Si4 96.96(18) . . . . ?
O7 Al2 N4 C56 -81.4(2) . . . . ?
O7 Al2 N3 Si3 -147.42(15) . . . . ?
O7 Al2 N3 C40 36.4(3) . . . . ?
O7 C70 C69 C68 -12.4(5) . . . . ?
O8 C70 C69 C68 169.5(4) . . . . ?
O1 Si1 N1 Al1 43.7(2) . . . . ?
O1 Si1 N1 C1 -140.0(2) . . . . ?
O1 Si2 N2 Al1 41.26(19) . . . . ?
O1 Si2 N2 C17 -141.2(2) . . . . ?
O3 C31 C30 C29 162.7(3) . . . . ?
O6 Si3 N3 Al2 47.29(19) . . . . ?
O6 Si3 N3 C40 -136.8(3) . . . . ?
O6 Si4 N4 Al2 39.52(19) . . . . ?
O6 Si4 N4 C56 -142.3(2) . . . . ?
N4 Al2 O7 K2 -90.0(5) . . . . ?
N4 Al2 O7 C70 123.2(2) . . . . ?
N4 Al2 N3 Si3 -27.09(19) . . . . ?
N4 Al2 N3 C40 156.7(2) . . . . ?
N4 Si4 O6 Si3 -15.4(2) . . . . ?
N4 C56 C57 C58 172.3(3) . . . . ?
N4 C56 C57 C62 -7.3(5) . . . . ?
N3 Al2 O7 K2 26.8(5) . . . . ?
N3 Al2 O7 C70 -120.0(2) . . . . ?
N3 Al2 N4 Si4 -20.11(19) . . . . ?
N3 Al2 N4 C56 161.5(2) . . . . ?
N3 Si3 O6 Si4 -25.8(2) . . . . ?
N3 C40 C41 C42 -174.6(3) . . . . ?
N3 C40 C41 C46 8.3(5) . . . . ?
N3 C40 C45 C49 -3.9(5) . . . . ?
N3 C40 C45 C44 175.0(3) . . . . ?
N2 Al1 O2 C31 129.0(2) . . . . ?
N2 Al1 N1 Si1 -23.12(19) . . . . ?
N2 Al1 N1 C1 160.3(2) . . . . ?
N2 Si2 O1 Si1 -17.7(2) . . . . ?
N2 C17 C22 C21 171.8(3) . . . . ?
N2 C17 C22 C26 -7.4(6) . . . . ?
N2 C17 C18 C19 -173.3(3) . . . . ?
N2 C17 C18 C23 9.0(5) . . . . ?
N1 Al1 O2 C31 -113.7(2) . . . . ?
N1 Al1 N2 Si2 -22.36(19) . . . . ?
N1 Al1 N2 C17 160.0(2) . . . . ?
N1 Si1 O1 Si2 -23.0(3) . . . . ?
N1 C1 C6 C5 -173.6(3) . . . . ?
N1 C1 C6 C10 10.2(5) . . . . ?
C31 C30 C29 Al1 23.1(3) . . . . ?
C42 C43 C44 C45 1.6(7) . . . . ?
C49 C45 C44 C43 179.4(4) . . . . ?
C7 C2 C1 N1 -6.1(5) . . . . ?
C7 C2 C1 C6 176.7(3) . . . . ?
C7 C2 C3 C4 -179.5(4) . . . . ?
C40 C45 C44 C43 0.4(6) . . . . ?
C41 C42 C43 C44 -1.2(7) . . . . ?
C41 C40 C45 C49 178.3(3) . . . . ?
C41 C40 C45 C44 -2.8(5) . . . . ?
C52 Si3 O6 Si4 -147.8(2) . . . . ?
C52 Si3 N3 Al2 166.32(18) . . . . ?
C52 Si3 N3 C40 -17.7(3) . . . . ?
C2 C1 C6 C5 3.6(5) . . . . ?
C2 C1 C6 C10 -172.6(3) . . . . ?
C17 C22 C21 C20 1.8(6) . . . . ?
C17 C22 C26 C28 107.7(4) . . . . ?
C17 C22 C26 C27 -129.6(4) . . . . ?
C8 C7 C2 C1 -126.5(3) . . . . ?
C8 C7 C2 C3 53.6(4) . . . . ?
C55 Si4 O6 Si3 -137.8(2) . . . . ?
C55 Si4 N4 Al2 159.4(2) . . . . ?
C55 Si4 N4 C56 -22.3(3) . . . . ?
C60 C59 C58 C57 1.8(7) . . . . ?
C60 C61 C56 N4 -172.4(3) . . . . ?
C60 C61 C56 C57 2.9(6) . . . . ?
C60 C61 C65 C66 48.8(5) . . . . ?
C60 C61 C65 C67 -74.9(5) . . . . ?
C45 C40 C41 C42 3.2(5) . . . . ?
C45 C40 C41 C46 -174.0(3) . . . . ?
C43 C42 C41 C46 176.1(4) . . . . ?
C43 C42 C41 C40 -1.2(6) . . . . ?
C013 O10 C024 C01Z 69.5(6) . . . . ?
C59 C60 C61 C56 -0.4(6) . . . . ?
C59 C60 C61 C65 177.6(4) . . . . ?
C59 C58 C57 C56 0.8(6) . . . . ?
C59 C58 C57 C62 -179.6(4) . . . . ?
C63 C62 C57 C58 -68.9(4) . . . . ?
C63 C62 C57 C56 110.6(4) . . . . ?
C22 C17 C18 C19 2.6(6) . . . . ?
C22 C17 C18 C23 -175.0(3) . . . . ?
C22 C21 C20 C19 1.9(7) . . . . ?
C1 C2 C3 C4 0.6(6) . . . . ?
C1 C6 C5 C4 -1.2(6) . . . . ?
C1 C6 C10 C11 101.6(4) . . . . ?
C1 C6 C10 C12 -136.7(4) . . . . ?
C25 C23 C18 C17 -130.2(4) . . . . ?
C25 C23 C18 C19 52.2(5) . . . . ?
C50 C49 C45 C40 108.8(3) . . . . ?
C50 C49 C45 C44 -70.1(4) . . . . ?
C61 C60 C59 C58 -2.0(7) . . . . ?
C61 C56 C57 C58 -3.1(5) . . . . ?
C61 C56 C57 C62 177.3(3) . . . . ?
C56 C61 C65 C66 -133.3(4) . . . . ?
C56 C61 C65 C67 103.0(4) . . . . ?
C6 C5 C4 C3 -1.6(7) . . . . ?
C14 Si1 O1 Si2 -143.5(2) . . . . ?
C14 Si1 N1 Al1 163.87(18) . . . . ?
C14 Si1 N1 C1 -19.8(3) . . . . ?
C01I O9 C029 C02B 177.8(4) . . . . ?
C13 Si1 O1 Si2 99.3(2) . . . . ?
C13 Si1 N1 Al1 -73.3(2) . . . . ?
C13 Si1 N1 C1 103.0(3) . . . . ?
C9 C7 C2 C1 110.5(3) . . . . ?
C9 C7 C2 C3 -69.4(4) . . . . ?
C29 Al1 O2 C31 10.9(2) . . . . ?
C29 Al1 N2 Si2 -164.20(15) . . . . ?
C29 Al1 N2 C17 18.1(3) . . . . ?
C29 Al1 N1 Si1 115.18(18) . . . . ?
C29 Al1 N1 C1 -61.4(2) . . . . ?
C68 Al2 O7 K2 152.8(5) . . . . ?
C68 Al2 O7 C70 6.0(3) . . . . ?
C68 Al2 N4 Si4 -161.99(16) . . . . ?
C68 Al2 N4 C56 19.6(3) . . . . ?
C68 Al2 N3 Si3 110.35(19) . . . . ?
C68 Al2 N3 C40 -65.8(3) . . . . ?
C21 C22 C26 C28 -71.5(4) . . . . ?
C21 C22 C26 C27 51.1(5) . . . . ?
C18 C17 C22 C21 -4.1(6) . . . . ?
C18 C17 C22 C26 176.7(3) . . . . ?
C18 C19 C20 C21 -3.4(7) . . . . ?
C54 Si4 O6 Si3 106.8(2) . . . . ?
C54 Si4 N4 Al2 -78.8(2) . . . . ?
C54 Si4 N4 C56 99.4(3) . . . . ?
C47 C46 C41 C42 48.9(5) . . . . ?
C47 C46 C41 C40 -133.9(4) . . . . ?
C65 C61 C56 N4 9.8(5) . . . . ?
C65 C61 C56 C57 -174.9(3) . . . . ?
C5 C6 C10 C11 -74.6(5) . . . . ?
C5 C6 C10 C12 47.0(5) . . . . ?
C5 C4 C3 C2 1.9(6) . . . . ?
C48 C46 C41 C42 -74.7(5) . . . . ?
C48 C46 C41 C40 102.5(4) . . . . ?
C024 O10 C013 C01M 177.8(4) . . . . ?
C26 C22 C21 C20 -178.9(4) . . . . ?
C53 Si3 O6 Si4 95.8(2) . . . . ?
C53 Si3 N3 Al2 -71.3(2) . . . . ?
C53 Si3 N3 C40 104.7(3) . . . . ?
C36 O5 C38A C39A -72.0(7) . . . . ?
C36 O5 C38B C39B 66.9(13) . . . . ?
C029 O9 C01I C01W 178.4(5) . . . . ?
C32 O4 C34 C35 177.8(4) . . . . ?
C34 O4 C32 C33 177.5(5) . . . . ?
C64 C62 C57 C58 54.0(5) . . . . ?
C64 C62 C57 C56 -126.4(4) . . . . ?
C20 C19 C18 C17 1.0(7) . . . . ?
C20 C19 C18 C23 178.7(4) . . . . ?
C10 C6 C5 C4 175.1(4) . . . . ?
C16 Si2 O1 Si1 104.0(2) . . . . ?
C16 Si2 N2 Al1 -74.4(2) . . . . ?
C16 Si2 N2 C17 103.1(3) . . . . ?
C3 C2 C1 N1 173.8(3) . . . . ?
C3 C2 C1 C6 -3.4(5) . . . . ?
C24 C23 C18 C17 106.3(4) . . . . ?
C24 C23 C18 C19 -71.3(5) . . . . ?
C15 Si2 O1 Si1 -139.3(2) . . . . ?
C15 Si2 N2 Al1 163.28(19) . . . . ?
C15 Si2 N2 C17 -19.2(3) . . . . ?
C51 C49 C45 C40 -127.2(3) . . . . ?
C51 C49 C45 C44 53.9(4) . . . . ?
C38A O5 C36 C37 -160.7(6) . . . . ?
C38B O5 C36 C37 167.5(7) . . . . ?

loop_
_twin_individual_id
_twin_individual_mass_fraction_refined
_oxdiff_twin_reflns_isolated
_oxdiff_twin_reflns_overlapped
_twin_individual_twin_lattice_type
_twin_individual_twin_matrix_11
_twin_individual_twin_matrix_12
_twin_individual_twin_matrix_13
_twin_individual_twin_matrix_21
_twin_individual_twin_matrix_22
_twin_individual_twin_matrix_23
_twin_individual_twin_matrix_31
_twin_individual_twin_matrix_32
_twin_individual_twin_matrix_33
1 0.5100(7) 19877 71881 ref 1.0000 0.0000 0.0000 0.0000 1.0000 0.0000 0.0000 0.0000 1.0000
2 0.4900(7) 19683 71881 nmt -1.0007 0.0010 -0.0012 -0.0000 -1.0003 -0.0003 0.0279 -0.0005 1.0000

loop_
_exptl_oxdiff_crystal_face_indexfrac_h
_exptl_oxdiff_crystal_face_indexfrac_k
_exptl_oxdiff_crystal_face_indexfrac_l
_exptl_oxdiff_crystal_face_x
_exptl_oxdiff_crystal_face_y
_exptl_oxdiff_crystal_face_z
0.0014 1.0013 0.0027 -0.0018 0.0984 0.0560
-0.0014 -1.0013 -0.0027 0.0018 -0.0984 -0.0560
1.0002 -0.0039 0.9711 0.1208 0.0055 -0.0064
-1.0002 0.0039 -0.9711 -0.1208 -0.0055 0.0064
0.0004 0.0011 -0.9990 -0.0468 0.0268 -0.0486
-0.0004 -0.0011 0.9990 0.0468 -0.0268 0.0486
1.0010 -0.0018 -1.0270 0.0273 0.0591 -0.1036
-1.0010 0.0018 1.0270 -0.0273 -0.0591 0.1036
